data_4515321
loop_
_publ_author_name
'Sun, Xiaojuan'
'Zhang, Jie'
'Fu, Zhiyong'

_publ_section_title
;
 Polyoxometalate Cluster Sensitized with Copper-Viologen Framework for
 Efficient Degradation of Organic Dye in Ultraviolet, Visible, and
 Near-Infrared Light.
;
_journal_issue 42
_journal_name_full 'ACS applied materials &amp; interfaces'
_journal_page_first 35671
_journal_page_last 35675
_journal_paper_doi 10.1021/acsami.8b10777
_journal_volume 10
_journal_year 2018
_chemical_formula_sum 'C68 H57 Cu2 N8 O53 P W12'
_chemical_formula_weight 4198.46
_space_group_crystal_system triclinic
_space_group_IT_number 2
_space_group_name_Hall '-P 1'
_space_group_name_H-M_alt 'P -1'
_atom_sites_solution_hydrogens mixed
_audit_creation_method SHELXL-2014
_cell_angle_alpha 90.73(3)
_cell_angle_beta 97.26(3)
_cell_angle_gamma 100.57(3)
_cell_formula_units_Z 2
_cell_length_a 15.515(3)
_cell_length_b 16.214(3)
_cell_length_c 23.466(5)
_cell_measurement_reflns_used 70123
_cell_measurement_temperature 298(2)
_cell_measurement_theta_max 25.027
_cell_measurement_theta_min 3.015
_cell_volume 5753(2)
_computing_structure_refinement 'SHELXL-2014 (Sheldrick, 2014)'
_diffrn_ambient_temperature 298(2)
_diffrn_measured_fraction_theta_full 0.964
_diffrn_measured_fraction_theta_max 0.988
_diffrn_measurement_device_type 'Rigaku R-AXIS SPIDER CCD'
_diffrn_radiation_type MoK\a
_diffrn_radiation_wavelength 0.71073
_diffrn_reflns_av_R_equivalents 0.0898
_diffrn_reflns_av_unetI/netI 0.0943
_diffrn_reflns_Laue_measured_fraction_full 0.964
_diffrn_reflns_Laue_measured_fraction_max 0.988
_diffrn_reflns_limit_h_max 18
_diffrn_reflns_limit_h_min -18
_diffrn_reflns_limit_k_max 19
_diffrn_reflns_limit_k_min -19
_diffrn_reflns_limit_l_max 27
_diffrn_reflns_limit_l_min -27
_diffrn_reflns_number 70123
_diffrn_reflns_point_group_measured_fraction_full 0.964
_diffrn_reflns_point_group_measured_fraction_max 0.988
_diffrn_reflns_theta_full 25.242
_diffrn_reflns_theta_max 25.027
_diffrn_reflns_theta_min 3.015
_exptl_absorpt_coefficient_mu 12.400
_exptl_absorpt_correction_type none
_exptl_crystal_colour Green
_exptl_crystal_density_diffrn 2.424
_exptl_crystal_description Block
_exptl_crystal_F_000 3812
_exptl_crystal_size_max 0.18
_exptl_crystal_size_mid 0.17
_exptl_crystal_size_min 0.17
_refine_diff_density_max 2.538
_refine_diff_density_min -2.102
_refine_diff_density_rms 0.286
_refine_ls_extinction_coef 0.00036(4)
_refine_ls_extinction_expression Fc^*^=kFc[1+0.001xFc^2^\l^3^/sin(2\q)]^-1/4^
_refine_ls_extinction_method SHELXL
_refine_ls_goodness_of_fit_ref 1.056
_refine_ls_hydrogen_treatment constr
_refine_ls_matrix_type full
_refine_ls_number_parameters 1316
_refine_ls_number_reflns 20080
_refine_ls_number_restraints 2
_refine_ls_restrained_S_all 1.056
_refine_ls_R_factor_all 0.0685
_refine_ls_R_factor_gt 0.0552
_refine_ls_shift/su_max 0.004
_refine_ls_shift/su_mean 0.000
_refine_ls_structure_factor_coef Fsqd
_refine_ls_weighting_details 'w=1/[\s^2^(Fo^2^)+(0.0684P)^2^+58.6373P] where P=(Fo^2^+2Fc^2^)/3'
_refine_ls_weighting_scheme calc
_refine_ls_wR_factor_gt 0.1539
_refine_ls_wR_factor_ref 0.1630
_reflns_Friedel_coverage 0.000
_reflns_number_gt 16207
_reflns_number_total 20080
_reflns_threshold_expression 'I > 2\s(I)'
_cod_data_source_file am8b10777_si_002.cif
_cod_data_source_block 1
_cod_depositor_comments
;
The following automatic conversions were performed:

data item '_exptl_absorpt_correction_type' value 'None' was changed
to 'none' in accordance with the
/home/data/users/saulius/crontab/automatic-downloads/current/ACS/lib/dictionaries/cif_core.dic
dictionary named 'cif_core.dic' version 2.4.2 last updated on
2011-04-26.

Automatic conversion script
Id: cif_fix_values 6909 2019-04-08 15:41:33Z antanas 
;
_cod_database_code 4515321
_shelx_space_group_comment
;
The symmetry employed for this shelxl refinement is uniquely defined
by the following loop, which should always be used as a source of
symmetry information in preference to the above space-group names.
They are only intended as comments.
;
_shelx_estimated_absorpt_t_min 0.148
_shelx_estimated_absorpt_t_max 0.437
_shelxl_version_number 2014-3

loop_
_space_group_symop_operation_xyz
'x, y, z'
'-x, -y, -z'

loop_
_atom_site_label
_atom_site_type_symbol
_atom_site_fract_x
_atom_site_fract_y
_atom_site_fract_z
_atom_site_U_iso_or_equiv
_atom_site_adp_type
_atom_site_occupancy
_atom_site_site_symmetry_order
_atom_site_calc_flag
_atom_site_refinement_flags_posn
_atom_site_refinement_flags_adp
_atom_site_refinement_flags_occupancy
_atom_site_disorder_assembly
_atom_site_disorder_group
Cu1 Cu 0.28298(10) 0.01670(10) 0.63498(7) 0.0400(4) Uani 1 1 d . . . . .
O1 O 0.3800(6) 0.0245(6) 0.6977(4) 0.049(2) Uani 1 1 d . . . . .
O2 O 0.4625(9) 0.1381(8) 0.6674(5) 0.080(4) Uani 1 1 d . . . . .
O3 O 0.3911(7) -0.3840(7) 0.1997(4) 0.051(2) Uani 1 1 d . . . . .
O4 O 0.4788(9) -0.4591(9) 0.1652(5) 0.083(4) Uani 1 1 d . . . . .
O5 O 0.1827(6) 0.0013(7) 0.5739(4) 0.049(2) Uani 1 1 d . . . . .
O6 O 0.2712(7) 0.0963(7) 0.5329(5) 0.059(3) Uani 1 1 d . . . . .
O7 O 0.2800(9) 0.5110(9) 1.0346(5) 0.079(4) Uani 1 1 d . . . . .
O8 O 0.1891(8) 0.5704(7) 1.0784(5) 0.062(3) Uani 1 1 d . . . . .
O9 O 0.2081(12) -0.0981(10) 0.6797(7) 0.120(6) Uani 1 1 d . . . . .
H1 H 0.1804 -0.0850 0.7065 0.180 Uiso 1 1 d R U . . .
H2 H 0.2391 -0.1315 0.6957 0.180 Uiso 1 1 d R U . . .
O10 O 0.2115(9) -0.3339(7) 0.1910(5) 0.072(3) Uani 1 1 d . . . . .
H3 H 0.2399 -0.2887 0.2082 0.108 Uiso 1 1 d R U . . .
H4 H 0.1875 -0.3594 0.2181 0.108 Uiso 1 1 d DR U . . .
O11 O 0.0146(8) 0.4226(7) 0.6441(5) 0.067(3) Uani 1 1 d . . . . .
O12 O -0.0543(10) 0.2501(8) 0.6397(7) 0.092(4) Uani 1 1 d . . . . .
O13 O -0.0814(7) 0.2763(10) 0.5219(5) 0.080(4) Uani 1 1 d . . . . .
O14 O -0.0386(8) 0.4389(8) 0.2771(4) 0.067(3) Uani 1 1 d . . . . .
O15 O 0.2098(9) 0.4523(6) 0.5675(5) 0.065(3) Uani 1 1 d . . . . .
O16 O 0.2240(8) 0.2938(7) 0.5285(5) 0.061(3) Uani 1 1 d . . . . .
O17 O 0.0598(7) 0.3028(11) 0.4665(5) 0.100(6) Uani 1 1 d . . . . .
O18 O -0.0531(13) 0.4447(13) 0.4490(8) 0.124(6) Uani 1 1 d . . . . .
O19 O -0.1741(9) 0.3278(8) 0.4306(7) 0.089(5) Uani 1 1 d . . . . .
O20 O -0.0913(7) 0.1920(7) 0.4144(5) 0.065(3) Uani 1 1 d . . . . .
O21 O -0.0351(10) 0.3501(10) 0.3775(6) 0.027(3) Uiso 0.5 1 d . . P A 1
O22 O 0.0360(10) 0.5252(10) 0.4455(7) 0.032(4) Uiso 0.5 1 d . . P A 1
O23 O 0.0114(9) 0.4093(9) 0.5116(6) 0.024(3) Uiso 0.5 1 d . . P A 2
O24 O 0.0935(9) 0.4922(9) 0.5003(6) 0.023(3) Uiso 0.5 1 d . . P A 2
O25 O 0.1891(8) 0.4224(6) 0.4567(5) 0.065(3) Uani 1 1 d . . . . .
O26 O 0.1472(8) 0.6289(7) 0.4104(6) 0.072(4) Uani 1 1 d . . . . .
O27 O 0.2756(8) 0.5405(7) 0.3893(6) 0.074(4) Uani 1 1 d . . . . .
O28 O 0.2369(9) 0.5750(7) 0.4992(5) 0.069(3) Uani 1 1 d . . . . .
O29 O 0.1458(8) 0.5462(8) 0.6362(6) 0.083(4) Uani 1 1 d . . . . .
O30 O 0.3158(7) 0.6011(8) 0.6103(6) 0.077(4) Uani 1 1 d . . . . .
O31 O 1.0422(10) 0.9775(9) 0.0611(6) 0.023(3) Uani 0.5 1 d . . P . .
O32 O 1.1724(8) 0.9430(8) 0.1016(7) 0.097(5) Uani 1 1 d . . . . .
O33 O 1.2781(7) 1.0909(8) 0.1562(5) 0.068(3) Uani 1 1 d . . . . .
O34 O 1.0961(7) 1.0480(8) 0.1500(7) 0.094(5) Uani 1 1 d . . . . .
O35 O 0.9429(10) 1.0155(10) 0.0402(6) 0.029(4) Uani 0.5 1 d . . P . .
O36 O 1.0197(8) 0.8913(8) 0.1336(8) 0.102(6) Uani 1 1 d . . . . .
O37 O 0.9666(8) 0.9839(7) 0.2194(4) 0.060(3) Uani 1 1 d . . . . .
O38 O 0.9383(7) 1.0898(7) 0.1307(5) 0.060(3) Uani 1 1 d . . . . .
O39 O 0.8642(7) 0.9323(6) 0.1147(4) 0.058(3) Uani 1 1 d . . . . .
O40 O 0.9103(10) 0.9375(11) -0.0110(6) 0.030(4) Uani 0.5 1 d . . P . .
O41 O 0.8017(7) 1.0462(6) 0.0521(4) 0.055(3) Uani 1 1 d . . . . .
O42 O 0.6884(6) 0.8941(7) 0.0649(6) 0.067(3) Uani 1 1 d . . . . .
O43 O 0.7581(10) 0.9409(9) -0.0367(5) 0.087(5) Uani 1 1 d . . . . .
O44 O 0.8221(11) 0.8278(10) 0.0249(5) 0.099(6) Uani 1 1 d . . . . .
O45 O 1.0181(9) 0.9143(9) -0.0046(7) 0.024(3) Uani 0.5 1 d . . P . .
O46 O 0.8374(10) 0.8331(9) -0.0836(5) 0.087(5) Uani 1 1 d . . . . .
O47 O 0.8506(8) 0.6829(6) -0.0303(5) 0.064(3) Uani 1 1 d . . . . .
O48 O 0.9938(7) 0.7890(8) -0.0651(5) 0.069(4) Uani 1 1 d . . . . .
O49 O 1.1616(9) 0.7897(10) -0.0964(6) 0.090(5) Uani 1 1 d . . . . .
O50 O 1.1327(7) 0.8336(8) 0.0130(5) 0.066(3) Uani 1 1 d . . . . .
O51 O 0.9774(7) 0.7852(9) 0.0465(4) 0.072(4) Uani 1 1 d . . . . .
O52 O 1.1245(8) 0.7750(8) 0.1232(5) 0.066(3) Uani 1 1 d . . . . .
O53 O 0.0976(8) 0.4729(7) 0.3678(5) 0.072(4) Uani 1 1 d . . . . .
O54 O 0.0792(7) 0.3265(10) 0.5797(5) 0.080(4) Uani 1 1 d . . . . .
O55 O 0.2562(13) -0.2911(14) 0.3102(6) 0.148(8) Uani 1 1 d D . . . .
H7 H 0.2249 -0.3396 0.3024 0.223 Uiso 1 1 d DR U . . .
H8 H 0.2927 -0.2933 0.3401 0.223 Uiso 1 1 d R U . . .
O56 O 0.4258(19) -0.5156(18) 0.5113(12) 0.087(8) Uiso 0.5 1 d . . P B 1
H9 H 0.4440 -0.4792 0.5387 0.131 Uiso 0.5 1 d R U P B 1
O57 O 0.4650(16) -0.5572(16) 0.4514(11) 0.070(6) Uiso 0.5 1 d . . P C 2
H10 H 0.4462 -0.5938 0.4243 0.106 Uiso 0.5 1 d R U P C 2
O58 O 1.284(3) 0.690(3) -0.126(2) 0.33(3) Uani 1 1 d . . . . .
H11 H 1.2413 0.6688 -0.1076 0.497 Uiso 1 1 d R U . . .
H12 H 1.3124 0.7387 -0.1154 0.497 Uiso 1 1 d R U . . .
N1 N 0.5095(7) -0.0245(8) 0.8944(5) 0.043(3) Uani 1 1 d . . . . .
C1 C 0.4452(10) 0.0865(10) 0.7035(6) 0.047(3) Uani 1 1 d . . . . .
W1 W -0.03737(5) 0.33095(4) 0.59329(3) 0.05247(18) Uani 1 1 d . . . . .
P1 P 0.0000 0.5000 0.5000 0.0241(8) Uani 1 2 d S . P A .
Cu2 Cu 0.29185(11) -0.40879(11) 0.13912(7) 0.0436(4) Uani 1 1 d . . . . .
N2 N 0.3483(7) -0.3127(7) 1.0934(5) 0.046(3) Uani 1 1 d . . . . .
C2 C 0.5052(9) 0.0875(9) 0.7584(6) 0.044(3) Uani 1 1 d . . . . .
P2 P 1.0000 1.0000 0.0000 0.0281(9) Uani 1 2 d S . P . .
W2 W 0.14991(3) 0.35875(4) 0.52009(2) 0.03898(15) Uani 1 1 d . . . . .
N3 N 0.3422(7) -0.0578(7) 0.5895(5) 0.044(3) Uani 1 1 d . . . . .
C3 C 0.4781(8) 0.0332(8) 0.8027(5) 0.035(3) Uani 1 1 d . . . . .
H3A H 0.4217 0.0005 0.7995 0.042 Uiso 1 1 calc R U . . .
W3 W -0.06352(4) 0.29275(4) 0.44426(3) 0.04847(17) Uani 1 1 d . . . . .
N4 N 0.5190(7) -0.2962(7) 0.3995(4) 0.038(3) Uani 1 1 d . . . . .
C4 C 0.5395(8) 0.0312(8) 0.8507(5) 0.037(3) Uani 1 1 d . . . . .
W4 W -0.02736(4) 0.45930(4) 0.34934(2) 0.04430(16) Uani 1 1 d . . . . .
N5 N 0.1067(8) 0.1393(7) 0.3429(5) 0.046(3) Uani 1 1 d . . . . .
C5 C 0.6233(8) 0.0762(9) 0.8574(6) 0.042(3) Uani 1 1 d . . . . .
H5 H 0.6630 0.0704 0.8896 0.051 Uiso 1 1 calc R U . . .
W5 W 0.18723(3) 0.52846(3) 0.42551(2) 0.03672(14) Uani 1 1 d . . . . .
N6 N 0.2466(8) 0.4857(7) 0.1794(5) 0.043(3) Uani 1 1 d . . . . .
C6 C 0.6484(10) 0.1314(10) 0.8148(7) 0.058(4) Uani 1 1 d . . . . .
H6 H 0.7043 0.1652 0.8191 0.070 Uiso 1 1 calc R U . . .
W6 W 0.21314(4) 0.56997(4) 0.57619(3) 0.04733(17) Uani 1 1 d . . . . .
N7 N 0.2359(8) 0.1024(8) 0.6780(5) 0.046(3) Uani 1 1 d . . . . .
C7 C 0.5886(10) 0.1353(10) 0.7659(7) 0.055(4) Uani 1 1 d . . . . .
H7A H 0.6059 0.1716 0.7373 0.066 Uiso 1 1 calc R U . . .
W7 W 1.18606(4) 1.05924(5) 0.10415(3) 0.0604(2) Uani 1 1 d . . . . .
N8 N 0.1044(9) 0.4052(8) 0.8469(5) 0.056(3) Uani 1 1 d . . . . .
C8 C 0.4375(10) -0.0172(10) 0.9166(6) 0.053(4) Uani 1 1 d . . . . .
H8A H 0.4068 0.0250 0.9045 0.063 Uiso 1 1 calc R U . . .
W8 W 0.97776(4) 0.98975(4) 0.14880(2) 0.04148(15) Uani 1 1 d . . . . .
C9 C 0.4062(9) -0.0725(9) 0.9585(6) 0.047(4) Uani 1 1 d . . . . .
H9A H 0.3542 -0.0683 0.9731 0.057 Uiso 1 1 calc R U . . .
W9 W 0.78893(3) 0.92951(4) 0.04338(2) 0.03827(15) Uani 1 1 d . . . . .
C10 C 0.4526(8) -0.1309(9) 0.9767(6) 0.042(3) Uani 1 1 d . . . . .
W10 W 0.89779(4) 0.78564(3) -0.02198(2) 0.04271(16) Uani 1 1 d . . . . .
C11 C 0.5298(8) -0.1367(11) 0.9540(6) 0.053(4) Uani 1 1 d . . . . .
H11A H 0.5634 -0.1764 0.9669 0.064 Uiso 1 1 calc R U . . .
W11 W 1.10709(4) 0.85643(4) -0.06463(2) 0.04257(16) Uani 1 1 d . . . . .
C12 C 0.5552(9) -0.0839(10) 0.9130(6) 0.049(4) Uani 1 1 d . . . . .
H12A H 0.6060 -0.0887 0.8969 0.059 Uiso 1 1 calc R U . . .
W12 W 1.08645(4) 0.84669(4) 0.08314(3) 0.04697(17) Uani 1 1 d . . . . .
C13 C 0.4163(8) -0.1931(10) 1.0173(6) 0.045(3) Uani 1 1 d . . . . .
C14 C 0.3272(9) -0.2121(9) 1.0217(6) 0.042(3) Uani 1 1 d . . . . .
H14 H 0.2885 -0.1846 0.9991 0.051 Uiso 1 1 calc R U . . .
C15 C 0.2948(9) -0.2709(10) 1.0591(6) 0.047(4) Uani 1 1 d . . . . .
H15 H 0.2343 -0.2825 1.0610 0.056 Uiso 1 1 calc R U . . .
C16 C 0.4339(10) -0.2921(12) 1.0909(8) 0.070(5) Uani 1 1 d . . . . .
H16 H 0.4710 -0.3189 1.1154 0.083 Uiso 1 1 calc R U . . .
C17 C 0.4731(9) -0.2344(11) 1.0551(8) 0.064(5) Uani 1 1 d . . . . .
H17 H 0.5341 -0.2226 1.0554 0.076 Uiso 1 1 calc R U . . .
C18 C 0.4242(11) -0.0397(12) 0.5818(8) 0.072(5) Uani 1 1 d . . . . .
H18 H 0.4587 0.0084 0.6004 0.086 Uiso 1 1 calc R U . . .
C19 C 0.4645(10) -0.0881(11) 0.5471(7) 0.064(5) Uani 1 1 d . . . . .
H19 H 0.5233 -0.0700 0.5419 0.077 Uiso 1 1 calc R U . . .
C20 C 0.4192(10) -0.1604(10) 0.5213(6) 0.050(4) Uani 1 1 d . . . . .
C21 C 0.3307(11) -0.1779(12) 0.5311(8) 0.074(6) Uani 1 1 d . . . . .
H21 H 0.2943 -0.2262 0.5140 0.089 Uiso 1 1 calc R U . . .
C22 C 0.2974(11) -0.1290(12) 0.5634(8) 0.072(6) Uani 1 1 d . . . . .
H22 H 0.2382 -0.1451 0.5685 0.087 Uiso 1 1 calc R U . . .
C23 C 0.4550(10) -0.2109(9) 0.4826(6) 0.049(4) Uani 1 1 d . . . . .
C24 C 0.5426(9) -0.1907(9) 0.4722(6) 0.045(3) Uani 1 1 d . . . . .
H24 H 0.5809 -0.1474 0.4938 0.054 Uiso 1 1 calc R U . . .
C25 C 0.5736(9) -0.2336(9) 0.4306(6) 0.042(3) Uani 1 1 d . . . . .
H25 H 0.6323 -0.2192 0.4242 0.050 Uiso 1 1 calc R U . . .
C26 C 0.4359(11) -0.3207(13) 0.4101(8) 0.075(6) Uani 1 1 d . . . . .
H26 H 0.4000 -0.3671 0.3901 0.090 Uiso 1 1 calc R U . . .
C27 C 0.4041(11) -0.2784(12) 0.4497(8) 0.072(5) Uani 1 1 d . . . . .
H27 H 0.3453 -0.2951 0.4553 0.086 Uiso 1 1 calc R U . . .
C28 C 0.5467(9) -0.3409(9) 0.3538(6) 0.044(3) Uani 1 1 d . . . . .
C29 C 0.6282(10) -0.3698(11) 0.3628(7) 0.053(4) Uani 1 1 d . . . . .
H29 H 0.6644 -0.3603 0.3979 0.064 Uiso 1 1 calc R U . . .
C30 C 0.6517(11) -0.4118(11) 0.3187(7) 0.059(4) Uani 1 1 d . . . . .
H30 H 0.7062 -0.4287 0.3232 0.071 Uiso 1 1 calc R U . . .
C31 C 0.5964(10) -0.4304(12) 0.2667(7) 0.060(4) Uani 1 1 d . . . . .
H31 H 0.6112 -0.4633 0.2380 0.072 Uiso 1 1 calc R U . . .
C32 C 0.5200(10) -0.3990(10) 0.2589(7) 0.051(4) Uani 1 1 d . . . . .
C33 C 0.4947(9) -0.3538(8) 0.3027(6) 0.041(3) Uani 1 1 d . . . . .
H33 H 0.4426 -0.3328 0.2968 0.049 Uiso 1 1 calc R U . . .
C34 C 0.4577(11) -0.4172(10) 0.2032(6) 0.053(4) Uani 1 1 d . . . . .
C35 C 0.2040(9) 0.0435(9) 0.5317(6) 0.043(3) Uani 1 1 d . . . . .
C36 C 0.1407(8) 0.0279(8) 0.4761(5) 0.038(3) Uani 1 1 d . . . . .
C37 C 0.1489(9) 0.0868(10) 0.4363(6) 0.048(3) Uani 1 1 d . . . . .
H37 H 0.1896 0.1366 0.4439 0.058 Uiso 1 1 calc R U . . .
C38 C 0.0950(9) 0.0719(9) 0.3832(6) 0.044(3) Uani 1 1 d . . . . .
C39 C 0.0366(10) -0.0006(9) 0.3708(7) 0.054(4) Uani 1 1 d . . . . .
H39 H 0.0034 -0.0101 0.3346 0.065 Uiso 1 1 calc R U . . .
C40 C 0.0266(11) -0.0593(10) 0.4110(7) 0.061(5) Uani 1 1 d . . . . .
H40 H -0.0145 -0.1088 0.4026 0.073 Uiso 1 1 calc R U . . .
C41 C 0.0778(10) -0.0464(9) 0.4654(6) 0.051(4) Uani 1 1 d . . . . .
H41 H 0.0700 -0.0860 0.4935 0.061 Uiso 1 1 calc R U . . .
C42 C 0.1047(11) 0.2181(9) 0.3600(6) 0.051(4) Uani 1 1 d . . . . .
H42 H 0.0879 0.2276 0.3958 0.061 Uiso 1 1 calc R U . . .
C43 C 0.1265(11) 0.2840(10) 0.3265(7) 0.056(4) Uani 1 1 d . . . . .
H43 H 0.1256 0.3380 0.3401 0.067 Uiso 1 1 calc R U . . .
C44 C 0.1498(10) 0.2727(8) 0.2727(6) 0.044(3) Uani 1 1 d . . . . .
C45 C 0.1436(12) 0.1904(9) 0.2530(6) 0.061(5) Uani 1 1 d . . . . .
H45 H 0.1534 0.1797 0.2155 0.073 Uiso 1 1 calc R U . . .
C46 C 0.1235(12) 0.1259(10) 0.2878(6) 0.060(4) Uani 1 1 d . . . . .
H46 H 0.1209 0.0713 0.2742 0.073 Uiso 1 1 calc R U . . .
C47 C 0.1793(10) 0.3439(8) 0.2381(6) 0.042(3) Uani 1 1 d . . . . .
C48 C 0.2197(11) 0.4221(10) 0.2679(6) 0.057(4) Uani 1 1 d . . . . .
H48 H 0.2255 0.4277 0.3077 0.069 Uiso 1 1 calc R U . . .
C49 C 0.2491(12) 0.4873(10) 0.2355(6) 0.060(4) Uani 1 1 d . . . . .
H49 H 0.2733 0.5383 0.2549 0.072 Uiso 1 1 calc R U . . .
C50 C 0.2093(12) 0.4103(10) 0.1525(7) 0.063(4) Uani 1 1 d . . . . .
H50 H 0.2058 0.4051 0.1127 0.075 Uiso 1 1 calc R U . . .
C51 C 0.1778(12) 0.3439(11) 0.1815(7) 0.062(4) Uani 1 1 d . . . . .
H51 H 0.1530 0.2942 0.1607 0.075 Uiso 1 1 calc R U . . .
C52 C 0.2006(10) 0.1671(10) 0.6523(6) 0.051(4) Uani 1 1 d . . . . .
H52 H 0.1965 0.1711 0.6126 0.061 Uiso 1 1 calc R U . . .
C53 C 0.1716(10) 0.2256(10) 0.6839(6) 0.052(4) Uani 1 1 d . . . . .
H53 H 0.1493 0.2692 0.6655 0.063 Uiso 1 1 calc R U . . .
C54 C 0.1750(9) 0.2206(10) 0.7417(6) 0.048(4) Uani 1 1 d . . . . .
C55 C 0.2081(12) 0.1583(10) 0.7667(7) 0.059(4) Uani 1 1 d . . . . .
H55 H 0.2107 0.1537 0.8063 0.070 Uiso 1 1 calc R U . . .
C56 C 0.2396(11) 0.0987(13) 0.7342(7) 0.066(5) Uani 1 1 d . . . . .
H56 H 0.2634 0.0562 0.7529 0.079 Uiso 1 1 calc R U . . .
C57 C 0.1449(10) 0.2874(10) 0.7756(6) 0.050(4) Uani 1 1 d . . . . .
C58 C 0.1344(14) 0.3617(13) 0.7578(7) 0.078(6) Uani 1 1 d . . . . .
H58 H 0.1372 0.3729 0.7193 0.093 Uiso 1 1 calc R U . . .
C59 C 0.1191(14) 0.4239(13) 0.7939(7) 0.074(5) Uani 1 1 d . . . . .
H59 H 0.1193 0.4779 0.7812 0.089 Uiso 1 1 calc R U . . .
C60 C 0.1056(14) 0.3267(10) 0.8663(8) 0.071(5) Uani 1 1 d . . . . .
H60 H 0.0941 0.3140 0.9035 0.085 Uiso 1 1 calc R U . . .
C61 C 0.1234(14) 0.2682(11) 0.8314(8) 0.076(6) Uani 1 1 d . . . . .
H61 H 0.1217 0.2139 0.8440 0.091 Uiso 1 1 calc R U . . .
C62 C 0.0950(11) 0.4672(9) 0.8890(6) 0.051(4) Uani 1 1 d . . . . .
C63 C 0.0318(12) 0.5201(12) 0.8775(8) 0.070(5) Uani 1 1 d . . . . .
H63 H -0.0039 0.5165 0.8422 0.084 Uiso 1 1 calc R U . . .
C64 C 0.0248(13) 0.5774(11) 0.9205(8) 0.071(5) Uani 1 1 d . . . . .
H64 H -0.0169 0.6121 0.9149 0.086 Uiso 1 1 calc R U . . .
C65 C 0.0810(13) 0.5823(11) 0.9721(7) 0.067(5) Uani 1 1 d . . . . .
H65 H 0.0768 0.6207 1.0010 0.080 Uiso 1 1 calc R U . . .
C66 C 0.1441(11) 0.5297(10) 0.9811(6) 0.054(4) Uani 1 1 d . . . . .
C67 C 0.1524(11) 0.4740(10) 0.9400(6) 0.055(4) Uani 1 1 d . . . . .
H67 H 0.1956 0.4409 0.9456 0.066 Uiso 1 1 calc R U . . .
C68 C 0.2119(11) 0.5369(11) 1.0379(7) 0.057(4) Uani 1 1 d . . . . .

loop_
_atom_site_aniso_label
_atom_site_aniso_U_11
_atom_site_aniso_U_22
_atom_site_aniso_U_33
_atom_site_aniso_U_23
_atom_site_aniso_U_13
_atom_site_aniso_U_12
Cu1 0.0371(8) 0.0418(9) 0.0361(8) 0.0012(7) -0.0037(7) 0.0006(7)
O1 0.048(6) 0.045(6) 0.046(6) 0.003(5) -0.010(4) 0.001(5)
O2 0.093(9) 0.071(8) 0.057(7) 0.035(7) -0.020(6) -0.017(7)
O3 0.048(6) 0.062(7) 0.040(6) 0.002(5) -0.010(4) 0.013(5)
O4 0.096(10) 0.106(11) 0.050(7) -0.019(7) -0.014(6) 0.044(8)
O5 0.042(5) 0.059(6) 0.041(5) 0.000(5) 0.001(4) 0.004(5)
O6 0.048(6) 0.055(7) 0.062(7) 0.003(5) -0.006(5) -0.009(5)
O7 0.079(9) 0.094(10) 0.065(8) -0.015(7) -0.017(6) 0.035(8)
O8 0.069(7) 0.062(7) 0.047(6) -0.002(5) -0.001(5) -0.008(6)
O9 0.146(15) 0.088(11) 0.100(11) 0.000(9) 0.037(11) -0.060(10)
O10 0.104(10) 0.062(7) 0.061(7) 0.020(6) 0.019(7) 0.038(7)
O11 0.067(7) 0.045(6) 0.085(9) -0.012(6) -0.021(6) 0.022(5)
O12 0.111(11) 0.058(8) 0.110(11) 0.018(8) 0.028(9) 0.016(8)
O13 0.045(6) 0.134(12) 0.053(7) -0.031(7) 0.014(5) -0.009(7)
O14 0.100(9) 0.078(8) 0.026(5) -0.009(5) -0.003(5) 0.037(7)
O15 0.106(9) 0.036(6) 0.047(6) -0.001(5) -0.008(6) 0.007(6)
O16 0.076(7) 0.062(7) 0.056(7) -0.001(5) -0.008(5) 0.053(6)
O17 0.039(6) 0.198(17) 0.044(6) -0.047(8) 0.014(5) -0.027(8)
O18 0.123(14) 0.150(17) 0.096(12) 0.022(12) 0.015(10) 0.016(13)
O19 0.077(9) 0.066(8) 0.148(13) 0.027(8) 0.082(9) 0.026(7)
O20 0.053(6) 0.062(7) 0.070(7) 0.014(6) -0.006(5) -0.005(5)
O25 0.098(9) 0.031(6) 0.052(6) -0.002(5) -0.005(6) -0.008(5)
O26 0.083(8) 0.034(6) 0.092(9) -0.013(6) -0.022(7) 0.016(6)
O27 0.065(7) 0.051(7) 0.106(9) -0.029(6) 0.056(7) -0.020(6)
O28 0.106(10) 0.036(6) 0.056(7) -0.014(5) -0.010(6) 0.002(6)
O29 0.078(8) 0.065(8) 0.135(12) 0.054(8) 0.058(8) 0.053(7)
O30 0.045(6) 0.091(9) 0.080(9) -0.005(7) -0.026(6) 0.000(6)
O31 0.041(9) 0.016(7) 0.014(7) -0.004(6) 0.008(6) 0.007(6)
O32 0.050(7) 0.067(8) 0.175(15) -0.073(9) 0.054(8) -0.011(6)
O33 0.043(6) 0.099(10) 0.066(7) -0.006(7) 0.014(5) 0.019(6)
O34 0.038(6) 0.053(8) 0.190(16) -0.059(9) 0.033(8) -0.006(5)
O35 0.029(8) 0.038(9) 0.017(8) -0.006(7) -0.012(6) 0.006(7)
O36 0.044(7) 0.063(8) 0.197(17) -0.059(9) 0.040(8) -0.010(6)
O37 0.092(8) 0.050(6) 0.031(5) -0.002(5) -0.005(5) 0.003(6)
O38 0.055(6) 0.054(7) 0.059(7) 0.001(5) -0.019(5) -0.003(5)
O39 0.066(7) 0.050(6) 0.049(6) 0.015(5) -0.023(5) 0.007(5)
O40 0.022(8) 0.043(10) 0.026(8) -0.006(7) 0.004(6) 0.004(7)
O41 0.064(6) 0.038(6) 0.051(6) 0.014(5) -0.021(5) -0.006(5)
O42 0.020(5) 0.065(7) 0.117(10) 0.016(7) 0.020(5) 0.008(5)
O43 0.143(12) 0.108(10) 0.034(6) -0.002(6) -0.004(7) 0.097(10)
O44 0.158(14) 0.130(12) 0.036(6) -0.021(7) -0.012(7) 0.114(11)
O45 0.021(7) 0.015(7) 0.034(9) 0.002(6) -0.006(6) 0.008(6)
O46 0.138(12) 0.107(10) 0.037(6) -0.016(6) -0.004(7) 0.089(10)
O47 0.077(8) 0.037(6) 0.065(7) -0.028(5) 0.018(6) -0.025(5)
O48 0.047(6) 0.104(10) 0.047(6) 0.025(6) 0.003(5) -0.012(6)
O49 0.078(9) 0.110(11) 0.086(10) -0.040(8) -0.025(7) 0.053(8)
O50 0.041(6) 0.093(9) 0.053(6) 0.011(6) -0.004(5) -0.013(6)
O51 0.037(6) 0.124(11) 0.042(6) 0.012(6) 0.000(5) -0.016(6)
O52 0.071(7) 0.094(9) 0.051(7) 0.032(6) 0.013(5) 0.056(7)
O53 0.071(8) 0.055(7) 0.082(9) -0.012(6) -0.039(6) 0.024(6)
O54 0.052(7) 0.131(12) 0.048(6) -0.038(7) 0.007(5) -0.006(7)
O55 0.137(16) 0.21(2) 0.079(11) 0.004(13) 0.038(11) -0.033(15)
O58 0.39(6) 0.29(5) 0.39(6) 0.04(4) 0.25(5) 0.14(4)
N1 0.026(5) 0.057(7) 0.044(7) 0.011(6) -0.002(5) 0.008(5)
C1 0.049(8) 0.051(9) 0.041(8) -0.009(7) -0.004(6) 0.015(7)
W1 0.0681(4) 0.0427(4) 0.0462(4) 0.0122(3) 0.0133(3) 0.0046(3)
P1 0.027(2) 0.019(2) 0.024(2) -0.0033(16) 0.0007(16) 0.0010(16)
Cu2 0.0448(9) 0.0452(10) 0.0358(9) 0.0057(7) -0.0072(7) 0.0037(7)
N2 0.037(6) 0.047(7) 0.050(7) -0.003(6) 0.002(5) -0.001(5)
C2 0.047(8) 0.044(8) 0.036(7) 0.004(6) -0.002(6) 0.004(6)
P2 0.023(2) 0.030(2) 0.032(2) -0.0060(18) 0.0000(17) 0.0119(18)
W2 0.0353(3) 0.0439(3) 0.0391(3) -0.0063(2) -0.0054(2) 0.0184(2)
N3 0.034(6) 0.043(7) 0.050(7) 0.004(5) 0.001(5) -0.002(5)
C3 0.027(6) 0.033(7) 0.042(7) 0.005(6) -0.007(5) 0.002(5)
W3 0.0474(3) 0.0331(3) 0.0620(4) -0.0122(3) 0.0136(3) -0.0034(3)
N4 0.032(6) 0.045(7) 0.032(6) -0.003(5) -0.003(4) -0.003(5)
C4 0.034(7) 0.042(7) 0.032(7) 0.007(6) 0.002(5) 0.002(6)
W4 0.0586(4) 0.0488(4) 0.0279(3) 0.0000(2) 0.0029(2) 0.0183(3)
N5 0.064(8) 0.036(7) 0.038(6) 0.003(5) -0.001(5) 0.015(6)
C5 0.033(7) 0.059(9) 0.035(7) 0.012(6) -0.005(5) 0.014(6)
W5 0.0320(3) 0.0319(3) 0.0458(3) -0.0046(2) 0.0139(2) -0.0007(2)
N6 0.058(7) 0.038(6) 0.032(6) 0.002(5) -0.003(5) 0.015(5)
C6 0.041(8) 0.053(10) 0.070(11) 0.005(8) -0.009(7) -0.012(7)
W6 0.0306(3) 0.0488(4) 0.0576(4) -0.0083(3) -0.0076(2) 0.0043(2)
N7 0.050(7) 0.052(7) 0.039(7) 0.007(5) 0.006(5) 0.013(6)
C7 0.044(8) 0.051(9) 0.066(10) 0.021(8) 0.000(7) -0.003(7)
W7 0.0405(3) 0.0746(5) 0.0634(4) -0.0262(4) -0.0134(3) 0.0198(3)
N8 0.069(9) 0.052(8) 0.043(7) -0.010(6) 0.002(6) 0.009(7)
C8 0.051(9) 0.069(11) 0.050(9) 0.015(8) 0.015(7) 0.035(8)
W8 0.0387(3) 0.0495(4) 0.0353(3) -0.0097(2) 0.0080(2) 0.0043(2)
C9 0.032(7) 0.060(9) 0.061(9) 0.029(7) 0.018(6) 0.028(7)
W9 0.0275(3) 0.0544(4) 0.0351(3) -0.0017(2) 0.0047(2) 0.0133(2)
C10 0.031(7) 0.061(9) 0.036(7) 0.004(6) 0.005(5) 0.015(6)
W10 0.0543(3) 0.0297(3) 0.0410(3) -0.0065(2) -0.0036(2) 0.0068(2)
C11 0.026(7) 0.087(12) 0.054(9) 0.035(8) 0.004(6) 0.029(7)
W11 0.0408(3) 0.0455(3) 0.0446(3) -0.0041(3) 0.0066(2) 0.0162(3)
C12 0.031(7) 0.069(10) 0.051(9) 0.006(8) 0.006(6) 0.018(7)
W12 0.0395(3) 0.0399(3) 0.0631(4) 0.0069(3) -0.0020(3) 0.0172(3)
C13 0.030(7) 0.061(9) 0.045(8) 0.011(7) 0.005(6) 0.015(6)
C14 0.035(7) 0.044(8) 0.047(8) 0.009(6) 0.001(6) 0.010(6)
C15 0.030(7) 0.066(10) 0.049(8) 0.015(7) 0.006(6) 0.019(7)
C16 0.042(9) 0.094(13) 0.078(12) 0.049(11) 0.000(8) 0.029(9)
C17 0.027(7) 0.085(12) 0.080(12) 0.048(10) 0.003(7) 0.012(7)
C18 0.051(10) 0.069(12) 0.085(13) -0.024(10) 0.011(9) -0.017(9)
C19 0.036(8) 0.072(12) 0.077(12) -0.029(9) 0.013(8) -0.009(8)
C20 0.048(8) 0.052(9) 0.047(8) 0.001(7) 0.014(7) 0.002(7)
C21 0.047(9) 0.068(12) 0.090(13) -0.019(10) 0.014(9) -0.035(9)
C22 0.045(9) 0.069(12) 0.095(13) -0.046(10) 0.023(9) -0.015(8)
C23 0.048(8) 0.038(8) 0.051(8) -0.004(7) 0.012(7) -0.018(6)
C24 0.035(7) 0.047(8) 0.044(8) -0.006(6) -0.008(6) -0.006(6)
C25 0.037(7) 0.042(8) 0.040(7) 0.000(6) 0.006(6) -0.009(6)
C26 0.049(10) 0.087(14) 0.076(12) -0.038(10) 0.018(8) -0.029(9)
C27 0.037(8) 0.086(14) 0.084(12) -0.029(10) 0.022(8) -0.019(8)
C28 0.042(8) 0.041(8) 0.047(8) 0.006(6) 0.005(6) 0.002(6)
C29 0.041(8) 0.075(11) 0.044(8) 0.005(8) -0.006(6) 0.017(7)
C30 0.053(9) 0.070(11) 0.058(10) 0.008(8) -0.005(8) 0.029(8)
C31 0.047(9) 0.087(13) 0.053(9) -0.001(9) 0.015(7) 0.026(9)
C32 0.044(8) 0.057(9) 0.052(9) 0.012(7) 0.007(7) 0.010(7)
C33 0.041(7) 0.039(8) 0.040(8) 0.005(6) -0.012(6) 0.014(6)
C34 0.061(10) 0.054(9) 0.038(8) -0.006(7) 0.000(7) 0.000(8)
C35 0.035(7) 0.044(8) 0.043(8) -0.018(6) -0.003(6) -0.004(6)
C36 0.039(7) 0.034(7) 0.035(7) -0.001(6) -0.004(5) -0.001(6)
C37 0.033(7) 0.056(9) 0.050(8) 0.002(7) 0.004(6) -0.002(6)
C38 0.048(8) 0.036(8) 0.047(8) -0.004(6) 0.006(6) 0.006(6)
C39 0.060(9) 0.039(8) 0.053(9) -0.019(7) -0.017(7) 0.001(7)
C40 0.071(11) 0.047(9) 0.047(9) 0.001(7) -0.012(8) -0.018(8)
C41 0.049(8) 0.044(8) 0.048(8) 0.005(7) -0.011(7) -0.010(7)
C42 0.066(10) 0.042(9) 0.048(8) -0.013(7) 0.013(7) 0.013(7)
C43 0.072(11) 0.036(8) 0.064(10) 0.001(7) 0.020(8) 0.015(7)
C44 0.063(9) 0.030(7) 0.038(7) -0.005(6) 0.010(6) 0.007(6)
C45 0.101(13) 0.037(8) 0.038(8) 0.003(7) 0.010(8) -0.005(8)
C46 0.101(13) 0.040(9) 0.041(8) -0.020(7) 0.008(8) 0.014(9)
C47 0.060(9) 0.020(6) 0.042(8) -0.007(5) 0.008(6) -0.003(6)
C48 0.082(11) 0.048(9) 0.035(8) -0.009(7) 0.012(7) -0.007(8)
C49 0.097(13) 0.044(9) 0.036(8) -0.011(7) -0.002(8) 0.014(9)
C50 0.082(12) 0.052(10) 0.045(9) -0.006(8) -0.009(8) 0.002(9)
C51 0.083(12) 0.051(10) 0.047(9) -0.004(7) 0.006(8) -0.004(9)
C52 0.057(9) 0.058(10) 0.040(8) -0.003(7) -0.003(7) 0.023(8)
C53 0.061(9) 0.055(9) 0.040(8) 0.004(7) -0.003(7) 0.017(8)
C54 0.045(8) 0.053(9) 0.038(8) -0.009(7) -0.003(6) -0.003(7)
C55 0.080(11) 0.060(10) 0.038(8) 0.003(7) 0.007(8) 0.019(9)
C56 0.064(11) 0.091(14) 0.049(10) 0.000(9) 0.014(8) 0.026(10)
C57 0.056(9) 0.053(9) 0.034(7) -0.005(7) 0.004(6) -0.003(7)
C58 0.117(16) 0.099(15) 0.035(9) 0.031(9) 0.005(9) 0.071(13)
C59 0.105(15) 0.088(14) 0.036(9) 0.002(9) 0.005(9) 0.042(12)
C60 0.110(15) 0.032(9) 0.072(11) -0.007(8) 0.036(11) 0.000(9)
C61 0.112(16) 0.040(9) 0.071(12) 0.011(9) 0.034(11) -0.010(10)
C62 0.068(10) 0.044(8) 0.036(8) -0.006(6) -0.003(7) 0.008(7)
C63 0.070(11) 0.082(13) 0.057(10) -0.028(9) -0.016(8) 0.028(10)
C64 0.093(14) 0.065(12) 0.058(11) -0.012(9) -0.019(9) 0.042(10)
C65 0.097(14) 0.064(11) 0.037(8) -0.013(8) -0.003(8) 0.020(10)
C66 0.075(11) 0.047(9) 0.035(8) 0.003(7) 0.000(7) 0.007(8)
C67 0.065(10) 0.048(9) 0.044(9) 0.008(7) -0.008(7) 0.004(7)
C68 0.057(10) 0.053(10) 0.061(11) -0.007(8) 0.001(8) 0.015(8)

loop_
_atom_type_symbol
_atom_type_description
_atom_type_scat_dispersion_real
_atom_type_scat_dispersion_imag
_atom_type_scat_source
C C 0.0033 0.0016 'International Tables Vol C Tables 4.2.6.8 and 6.1.1.4'
H H 0.0000 0.0000 'International Tables Vol C Tables 4.2.6.8 and 6.1.1.4'
Cu Cu 0.3201 1.2651 'International Tables Vol C Tables 4.2.6.8 and 6.1.1.4'
N N 0.0061 0.0033 'International Tables Vol C Tables 4.2.6.8 and 6.1.1.4'
O O 0.0106 0.0060 'International Tables Vol C Tables 4.2.6.8 and 6.1.1.4'
P P 0.1023 0.0942 'International Tables Vol C Tables 4.2.6.8 and 6.1.1.4'
W W -0.8490 6.8722 'International Tables Vol C Tables 4.2.6.8 and 6.1.1.4'

loop_
_geom_angle_atom_site_label_1
_geom_angle_atom_site_label_2
_geom_angle_atom_site_label_3
_geom_angle
_geom_angle_site_symmetry_1
_geom_angle_site_symmetry_3
O1 Cu1 O5 176.1(4) . .
O1 Cu1 N7 88.4(5) . .
O5 Cu1 N7 92.9(5) . .
O1 Cu1 N3 89.6(4) . .
O5 Cu1 N3 89.5(4) . .
N7 Cu1 N3 172.9(5) . .
O1 Cu1 O9 88.1(5) . .
O5 Cu1 O9 88.1(5) . .
N7 Cu1 O9 94.7(6) . .
N3 Cu1 O9 92.1(6) . .
C1 O1 Cu1 121.7(9) . .
C34 O3 Cu2 124.7(10) . .
C35 O5 Cu1 109.5(8) . .
C68 O8 Cu2 106.8(11) . 1_566
Cu1 O9 H1 114.5 . .
Cu1 O9 H2 116.9 . .
H1 O9 H2 102.9 . .
Cu2 O10 H3 116.4 . .
Cu2 O10 H4 116.3 . .
H3 O10 H4 101.8 . .
W1 O11 W4 141.1(6) . 2_566
W1 O13 W3 137.0(7) . .
W2 O15 W6 140.1(6) . .
W2 O17 W3 140.8(8) . .
P1 O18 O22 53.9(8) . .
P1 O18 O24 51.8(8) . 2_566
P1 O18 W4 125.1(10) . .
O22 O18 W4 71.2(8) . .
O24 O18 W4 134.2(11) 2_566 .
P1 O18 W3 122.3(10) . .
O22 O18 W3 130.7(12) . .
O24 O18 W3 128.8(10) 2_566 .
W4 O18 W3 93.0(7) . .
P1 O18 W6 123.5(11) . 2_566
O22 O18 W6 134.2(12) . 2_566
O24 O18 W6 71.7(8) 2_566 2_566
W4 O18 W6 92.4(6) . 2_566
W3 O18 W6 91.4(7) . 2_566
W6 O19 W3 136.4(8) 2_566 .
W4 O21 W3 138.6(9) . .
P1 O22 O18 56.5(8) . .
P1 O22 W5 126.5(9) . .
O18 O22 W5 133.2(11) . .
P1 O22 W4 124.1(9) . .
O18 O22 W4 67.6(8) . .
W5 O22 W4 92.2(6) . .
P1 O22 W1 122.3(9) . 2_566
O18 O22 W1 128.9(10) . 2_566
W5 O22 W1 91.1(5) . 2_566
W4 O22 W1 90.8(5) . 2_566
P1 O23 O24 53.6(7) . .
P1 O23 W2 125.7(8) . .
O24 O23 W2 72.1(7) . .
P1 O23 W1 124.4(8) . .
O24 O23 W1 136.9(9) . .
W2 O23 W1 92.8(5) . .
P1 O23 W3 120.9(8) . .
O24 O23 W3 128.4(9) . .
W2 O23 W3 92.4(5) . .
W1 O23 W3 91.3(5) . .
P1 O24 O23 56.8(7) . .
P1 O24 O18 54.9(8) . 2_566
O23 O24 O18 89.1(10) . 2_566
P1 O24 W5 128.2(8) . .
O23 O24 W5 135.4(9) . .
O18 O24 W5 132.3(9) 2_566 .
P1 O24 W2 123.8(8) . .
O23 O24 W2 67.0(7) . .
O18 O24 W2 126.6(9) 2_566 .
W5 O24 W2 92.6(5) . .
W5 O25 W2 139.7(7) . .
W5 O26 W1 137.5(7) . 2_566
W5 O28 W6 139.9(7) . .
W6 O29 W4 138.9(8) . 2_566
P2 O31 O35 49.8(7) . .
P2 O31 O45 51.2(6) . .
O35 O31 O45 87.6(9) . .
P2 O31 W12 124.7(7) . .
O35 O31 W12 138.3(9) . .
O45 O31 W12 73.5(6) . .
P2 O31 W8 124.3(8) . .
O35 O31 W8 74.5(7) . .
O45 O31 W8 138.2(9) . .
W12 O31 W8 95.1(5) . .
P2 O31 W7 119.5(7) . .
O35 O31 W7 127.4(8) . .
O45 O31 W7 127.8(9) . .
W12 O31 W7 92.6(5) . .
W8 O31 W7 92.1(5) . .
W7 O32 W12 141.2(8) . .
W7 O34 W8 139.0(8) . .
P2 O35 O45 60.4(9) . 2_775
P2 O35 O40 59.0(8) . .
O45 O35 O40 100.2(11) 2_775 .
P2 O35 O31 57.7(7) . .
O45 O35 O31 96.9(11) 2_775 .
O40 O35 O31 90.5(10) . .
P2 O35 W11 130.6(10) . 2_775
O45 O35 W11 70.2(8) 2_775 2_775
O40 O35 W11 135.7(9) . 2_775
O31 O35 W11 132.9(9) . 2_775
W8 O36 W12 141.1(10) . .
W8 O38 W11 138.8(7) . 2_775
W8 O39 W9 138.2(6) . .
P2 O40 O35 51.7(7) . .
P2 O40 O45 52.1(6) . .
O35 O40 O45 91.2(10) . .
P2 O40 W9 126.6(9) . .
O35 O40 W9 74.9(8) . .
O45 O40 W9 139.7(10) . .
P2 O40 W10 123.7(8) . .
O35 O40 W10 139.7(10) . .
O45 O40 W10 71.6(7) . .
W9 O40 W10 94.8(6) . .
P2 O40 W7 118.8(8) . 2_775
O35 O40 W7 127.5(10) . 2_775
O45 O40 W7 124.3(9) . 2_775
W9 O40 W7 92.7(5) . 2_775
W10 O40 W7 91.2(5) . 2_775
W9 O41 W11 139.7(6) . 2_775
W7 O43 W9 137.2(7) 2_775 .
W9 O44 W10 139.7(10) . .
P2 O45 O35 57.1(8) . 2_775
P2 O45 O40 56.4(7) . .
O35 O45 O40 96.7(10) 2_775 .
P2 O45 O31 56.5(7) . .
O35 O45 O31 93.7(10) 2_775 .
O40 O45 O31 87.4(10) . .
P2 O45 W11 130.6(9) . .
O35 O45 W11 73.4(9) 2_775 .
O40 O45 W11 137.2(9) . .
O31 O45 W11 133.8(9) . .
P2 O45 W10 123.1(8) . .
O35 O45 W10 136.0(10) 2_775 .
O40 O45 W10 66.7(7) . .
O31 O45 W10 124.0(9) . .
W11 O45 W10 91.4(5) . .
W10 O46 W7 137.9(7) . 2_775
W11 O48 W10 136.2(7) . .
W11 O50 W12 138.3(7) . .
W12 O51 W10 139.7(7) . .
W5 O53 W4 138.0(8) . .
W1 O54 W2 136.2(8) . .
H7 O55 H8 108.9 . .
H11 O58 H12 118.5 . .
C8 N1 C12 119.7(12) . .
C8 N1 C4 120.2(11) . .
C12 N1 C4 120.1(11) . .
O2 C1 O1 125.5(13) . .
O2 C1 C2 120.8(14) . .
O1 C1 C2 113.5(13) . .
O12 W1 O13 102.0(7) . .
O12 W1 O11 101.9(7) . .
O13 W1 O11 156.1(6) . .
O12 W1 O54 99.9(7) . .
O13 W1 O54 90.0(5) . .
O11 W1 O54 85.9(5) . .
O12 W1 O26 101.5(6) . 2_566
O13 W1 O26 87.1(5) . 2_566
O11 W1 O26 88.2(5) . 2_566
O54 W1 O26 158.5(6) . 2_566
O12 W1 O23 159.6(6) . .
O13 W1 O23 66.1(5) . .
O11 W1 O23 91.1(5) . .
O54 W1 O23 65.0(6) . .
O26 W1 O23 94.6(5) 2_566 .
O12 W1 O22 158.5(6) . 2_566
O13 W1 O22 93.6(6) . 2_566
O11 W1 O22 63.4(5) . 2_566
O54 W1 O22 94.8(6) . 2_566
O26 W1 O22 64.2(5) 2_566 2_566
O24 P1 O24 180.0 . 2_566
O22 P1 O22 180.0(5) 2_566 .
O24 P1 O23 110.4(8) . 2_566
O24 P1 O23 69.6(8) 2_566 2_566
O24 P1 O23 69.6(8) . .
O24 P1 O23 110.4(8) 2_566 .
O23 P1 O23 180.0 2_566 .
O24 P1 O18 106.7(9) . .
O24 P1 O18 73.3(9) 2_566 .
O22 P1 O18 110.4(9) 2_566 .
O22 P1 O18 69.6(9) . .
O23 P1 O18 107.0(9) 2_566 .
O23 P1 O18 73.0(9) . .
O24 P1 O18 73.3(9) . 2_566
O24 P1 O18 106.7(9) 2_566 2_566
O22 P1 O18 69.6(9) 2_566 2_566
O22 P1 O18 110.4(9) . 2_566
O23 P1 O18 73.0(9) 2_566 2_566
O23 P1 O18 107.0(9) . 2_566
O18 P1 O18 180.0(9) . 2_566
O3 Cu2 O8 177.5(5) . 1_544
O3 Cu2 N6 88.9(4) . 1_545
O8 Cu2 N6 92.3(5) 1_544 1_545
O3 Cu2 N2 90.3(4) . 1_554
O8 Cu2 N2 88.9(5) 1_544 1_554
N6 Cu2 N2 171.8(5) 1_545 1_554
O3 Cu2 O10 89.9(4) . .
O8 Cu2 O10 87.9(5) 1_544 .
N6 Cu2 O10 90.2(4) 1_545 .
N2 Cu2 O10 98.0(5) 1_554 .
C16 N2 C15 116.8(12) . .
C16 N2 Cu2 124.3(10) . 1_556
C15 N2 Cu2 118.6(9) . 1_556
C7 C2 C3 118.9(12) . .
C7 C2 C1 121.4(13) . .
C3 C2 C1 119.5(12) . .
O35 P2 O35 180.0 2_775 .
O35 P2 O45 117.5(9) 2_775 2_775
O35 P2 O45 62.5(9) . 2_775
O35 P2 O45 62.5(9) 2_775 .
O35 P2 O45 117.5(9) . .
O45 P2 O45 180.0 2_775 .
O35 P2 O40 110.7(8) 2_775 .
O35 P2 O40 69.3(8) . .
O45 P2 O40 108.5(8) 2_775 .
O45 P2 O40 71.5(8) . .
O35 P2 O40 69.3(8) 2_775 2_775
O35 P2 O40 110.7(8) . 2_775
O45 P2 O40 71.5(8) 2_775 2_775
O45 P2 O40 108.5(8) . 2_775
O40 P2 O40 180.0 . 2_775
O35 P2 O31 107.5(8) 2_775 .
O35 P2 O31 72.5(8) . .
O45 P2 O31 107.7(7) 2_775 .
O45 P2 O31 72.3(7) . .
O40 P2 O31 104.0(8) . .
O40 P2 O31 76.0(8) 2_775 .
O35 P2 O31 72.5(8) 2_775 2_775
O35 P2 O31 107.5(8) . 2_775
O45 P2 O31 72.3(7) 2_775 2_775
O45 P2 O31 107.7(7) . 2_775
O40 P2 O31 76.0(8) . 2_775
O40 P2 O31 104.0(8) 2_775 2_775
O31 P2 O31 180.0(11) . 2_775
O16 W2 O17 104.4(7) . .
O16 W2 O15 101.2(5) . .
O17 W2 O15 154.1(7) . .
O16 W2 O54 102.4(6) . .
O17 W2 O54 89.8(5) . .
O15 W2 O54 88.3(5) . .
O16 W2 O25 100.7(6) . .
O17 W2 O25 85.4(5) . .
O15 W2 O25 86.3(5) . .
O54 W2 O25 156.9(6) . .
O16 W2 O23 161.3(6) . .
O17 W2 O23 63.5(6) . .
O15 W2 O23 92.5(5) . .
O54 W2 O23 65.1(6) . .
O25 W2 O23 92.7(5) . .
O16 W2 O24 157.8(5) . .
O17 W2 O24 89.2(7) . .
O15 W2 O24 65.3(5) . .
O54 W2 O24 95.0(6) . .
O25 W2 O24 62.3(5) . .
O23 W2 O24 40.8(5) . .
C18 N3 C22 115.0(15) . .
C18 N3 Cu1 123.4(11) . .
C22 N3 Cu1 121.6(10) . .
C4 C3 C2 117.1(11) . .
C4 C3 H3A 121.4 . .
C2 C3 H3A 121.4 . .
O20 W3 O21 98.4(6) . .
O20 W3 O13 102.6(6) . .
O21 W3 O13 159.0(7) . .
O20 W3 O17 101.6(6) . .
O21 W3 O17 87.1(6) . .
O13 W3 O17 89.1(5) . .
O20 W3 O19 100.7(6) . .
O21 W3 O19 86.6(6) . .
O13 W3 O19 89.1(6) . .
O17 W3 O19 157.5(7) . .
O20 W3 O18 157.3(5) . .
O21 W3 O18 63.8(6) . .
O13 W3 O18 95.7(6) . .
O17 W3 O18 91.9(7) . .
O19 W3 O18 65.9(6) . .
O20 W3 O23 158.5(5) . .
O13 W3 O23 65.2(5) . .
O17 W3 O23 62.1(6) . .
O19 W3 O23 97.0(6) . .
O18 W3 O23 43.8(5) . .
C26 N4 C25 121.0(13) . .
C26 N4 C28 116.8(12) . .
C25 N4 C28 122.2(11) . .
C5 C4 C3 124.2(12) . .
C5 C4 N1 120.6(11) . .
C3 C4 N1 115.3(11) . .
O14 W4 O21 101.2(6) . .
O14 W4 O11 103.7(6) . 2_566
O21 W4 O11 155.0(6) . 2_566
O14 W4 O29 103.0(6) . 2_566
O21 W4 O29 87.2(6) . 2_566
O11 W4 O29 87.1(5) 2_566 2_566
O14 W4 O53 100.5(6) . .
O21 W4 O53 87.6(6) . .
O11 W4 O53 88.0(5) 2_566 .
O29 W4 O53 156.5(6) 2_566 .
O14 W4 O18 159.5(6) . .
O21 W4 O18 64.1(7) . .
O11 W4 O18 91.7(6) 2_566 .
O29 W4 O18 63.9(6) 2_566 .
O53 W4 O18 93.3(6) . .
O14 W4 O22 159.2(6) . .
O21 W4 O22 92.2(6) . .
O11 W4 O22 63.9(5) 2_566 .
O29 W4 O22 93.4(6) 2_566 .
O53 W4 O22 63.9(5) . .
O18 W4 O22 41.2(6) . .
C42 N5 C46 117.9(13) . .
C42 N5 C38 119.8(12) . .
C46 N5 C38 122.2(12) . .
C4 C5 C6 118.4(12) . .
C4 C5 H5 120.8 . .
C6 C5 H5 120.8 . .
O27 W5 O26 101.1(6) . .
O27 W5 O25 101.4(6) . .
O26 W5 O25 157.4(6) . .
O27 W5 O28 102.6(6) . .
O26 W5 O28 87.9(5) . .
O25 W5 O28 87.1(5) . .
O27 W5 O53 100.4(6) . .
O26 W5 O53 89.3(5) . .
O25 W5 O53 86.8(5) . .
O28 W5 O53 157.0(6) . .
O27 W5 O24 161.0(6) . .
O26 W5 O24 93.5(6) . .
O25 W5 O24 64.5(5) . .
O28 W5 O24 65.6(5) . .
O53 W5 O24 91.8(6) . .
O27 W5 O22 159.9(6) . .
O26 W5 O22 66.5(6) . .
O25 W5 O22 91.8(6) . .
O28 W5 O22 93.0(6) . .
O53 W5 O22 65.0(6) . .
C49 N6 C50 115.0(13) . .
C49 N6 Cu2 120.1(10) . 1_565
C50 N6 Cu2 124.9(10) . 1_565
C7 C6 C5 119.1(13) . .
C7 C6 H6 120.4 . .
C5 C6 H6 120.4 . .
O30 W6 O29 103.0(7) . .
O30 W6 O19 101.2(7) . 2_566
O29 W6 O19 88.3(5) . 2_566
O30 W6 O28 99.8(6) . .
O29 W6 O28 157.0(6) . .
O19 W6 O28 89.9(6) 2_566 .
O30 W6 O15 100.4(6) . .
O29 W6 O15 87.6(5) . .
O19 W6 O15 158.4(6) 2_566 .
O28 W6 O15 85.5(5) . .
O30 W6 O18 161.0(7) . 2_566
O29 W6 O18 64.0(6) . 2_566
O19 W6 O18 66.1(7) 2_566 2_566
O28 W6 O18 94.4(6) . 2_566
O15 W6 O18 93.1(6) . 2_566
C56 N7 C52 117.1(14) . .
C56 N7 Cu1 118.9(11) . .
C52 N7 Cu1 123.9(9) . .
C2 C7 C6 122.2(14) . .
C2 C7 H7A 118.9 . .
C6 C7 H7A 118.9 . .
O33 W7 O34 100.2(6) . .
O33 W7 O32 103.4(7) . .
O34 W7 O32 87.9(5) . .
O33 W7 O43 100.7(6) . 2_775
O34 W7 O43 159.1(6) . 2_775
O32 W7 O43 87.7(6) . 2_775
O33 W7 O46 98.9(6) . 2_775
O34 W7 O46 89.3(6) . 2_775
O32 W7 O46 157.6(7) . 2_775
O43 W7 O46 87.1(5) 2_775 2_775
O33 W7 O31 157.6(5) . .
O34 W7 O31 64.1(5) . .
O32 W7 O31 62.1(5) . .
O43 W7 O31 95.9(6) 2_775 .
O46 W7 O31 96.8(6) 2_775 .
O33 W7 O40 156.7(6) . 2_775
O34 W7 O40 96.2(6) . 2_775
O32 W7 O40 93.6(7) . 2_775
O43 W7 O40 63.7(5) 2_775 2_775
O46 W7 O40 64.7(5) 2_775 2_775
O31 W7 O40 45.7(5) . 2_775
C59 N8 C60 121.1(15) . .
C59 N8 C62 122.8(14) . .
C60 N8 C62 115.7(13) . .
N1 C8 C9 120.8(12) . .
N1 C8 H8A 119.6 . .
C9 C8 H8A 119.6 . .
O37 W8 O38 101.4(5) . .
O37 W8 O36 102.8(7) . .
O38 W8 O36 155.7(7) . .
O37 W8 O34 102.6(7) . .
O38 W8 O34 89.0(5) . .
O36 W8 O34 87.0(5) . .
O37 W8 O39 101.2(5) . .
O38 W8 O39 87.1(4) . .
O36 W8 O39 87.0(5) . .
O34 W8 O39 156.2(6) . .
O37 W8 O31 158.5(5) . .
O38 W8 O31 95.6(5) . .
O36 W8 O31 61.2(6) . .
O34 W8 O31 64.5(6) . .
O39 W8 O31 92.5(5) . .
C10 C9 C8 118.9(12) . .
C10 C9 H9A 120.5 . .
C8 C9 H9A 120.5 . .
O42 W9 O41 102.9(5) . .
O42 W9 O44 100.9(7) . .
O41 W9 O44 156.2(7) . .
O42 W9 O43 101.8(7) . .
O41 W9 O43 87.8(5) . .
O44 W9 O43 87.4(5) . .
O42 W9 O39 100.6(6) . .
O41 W9 O39 87.8(4) . .
O44 W9 O39 87.8(5) . .
O43 W9 O39 157.5(6) . .
O42 W9 O40 159.2(6) . .
O41 W9 O40 93.7(5) . .
O44 W9 O40 63.1(7) . .
O43 W9 O40 66.0(6) . .
O39 W9 O40 92.3(5) . .
C9 C10 C11 119.7(13) . .
C9 C10 C13 118.9(12) . .
C11 C10 C13 121.1(12) . .
O47 W10 O46 102.4(6) . .
O47 W10 O48 100.8(6) . .
O46 W10 O48 88.9(5) . .
O47 W10 O51 101.1(6) . .
O46 W10 O51 156.4(6) . .
O48 W10 O51 89.1(5) . .
O47 W10 O44 101.8(7) . .
O46 W10 O44 86.2(5) . .
O48 W10 O44 157.4(7) . .
O51 W10 O44 86.8(5) . .
O47 W10 O40 159.4(6) . .
O46 W10 O40 66.2(5) . .
O48 W10 O40 96.2(5) . .
O51 W10 O40 90.7(6) . .
O44 W10 O40 61.6(6) . .
O47 W10 O45 158.8(5) . .
O46 W10 O45 92.6(6) . .
O48 W10 O45 64.2(5) . .
O51 W10 O45 65.5(5) . .
O44 W10 O45 94.0(6) . .
O40 W10 O45 41.7(5) . .
C12 C11 C10 118.9(13) . .
C12 C11 H11A 120.6 . .
C10 C11 H11A 120.6 . .
O49 W11 O50 101.2(6) . .
O49 W11 O48 101.6(7) . .
O50 W11 O48 88.8(4) . .
O49 W11 O38 100.1(6) . 2_775
O50 W11 O38 158.6(6) . 2_775
O48 W11 O38 88.8(5) . 2_775
O49 W11 O41 100.1(6) . 2_775
O50 W11 O41 88.1(4) . 2_775
O48 W11 O41 158.2(6) . 2_775
O38 W11 O41 86.3(4) 2_775 2_775
O49 W11 O45 163.3(7) . .
O50 W11 O45 67.1(5) . .
O48 W11 O45 67.3(5) . .
O38 W11 O45 92.4(5) 2_775 .
O41 W11 O45 91.7(5) 2_775 .
O49 W11 O35 160.4(7) . 2_775
O50 W11 O35 91.7(5) . 2_775
O48 W11 O35 93.3(6) . 2_775
O38 W11 O35 67.3(5) 2_775 2_775
O41 W11 O35 65.3(5) 2_775 2_775
O45 W11 O35 36.3(5) . 2_775
N1 C12 C11 122.0(13) . .
N1 C12 H12A 119.0 . .
C11 C12 H12A 119.0 . .
O52 W12 O32 103.4(7) . .
O52 W12 O36 101.0(7) . .
O32 W12 O36 86.6(5) . .
O52 W12 O51 101.7(6) . .
O32 W12 O51 154.8(7) . .
O36 W12 O51 86.6(6) . .
O52 W12 O50 102.6(5) . .
O32 W12 O50 89.5(5) . .
O36 W12 O50 156.3(7) . .
O51 W12 O50 87.1(5) . .
O52 W12 O31 157.7(5) . .
O32 W12 O31 63.7(6) . .
O36 W12 O31 61.7(6) . .
O51 W12 O31 91.8(6) . .
O50 W12 O31 95.7(5) . .
C14 C13 C17 117.0(13) . .
C14 C13 C10 121.9(12) . .
C17 C13 C10 121.1(12) . .
C15 C14 C13 120.9(12) . .
C15 C14 H14 119.5 . .
C13 C14 H14 119.5 . .
N2 C15 C14 122.2(12) . .
N2 C15 H15 118.9 . .
C14 C15 H15 118.9 . .
N2 C16 C17 125.6(13) . .
N2 C16 H16 117.2 . .
C17 C16 H16 117.2 . .
C16 C17 C13 117.4(13) . .
C16 C17 H17 121.3 . .
C13 C17 H17 121.3 . .
N3 C18 C19 123.9(15) . .
N3 C18 H18 118.0 . .
C19 C18 H18 118.0 . .
C20 C19 C18 120.9(14) . .
C20 C19 H19 119.6 . .
C18 C19 H19 119.6 . .
C19 C20 C21 113.2(15) . .
C19 C20 C23 123.7(14) . .
C21 C20 C23 122.8(14) . .
C22 C21 C20 122.5(15) . .
C22 C21 H21 118.8 . .
C20 C21 H21 118.8 . .
C21 C22 N3 124.5(15) . .
C21 C22 H22 117.7 . .
N3 C22 H22 117.7 . .
C27 C23 C24 114.9(14) . .
C27 C23 C20 123.2(14) . .
C24 C23 C20 121.7(13) . .
C25 C24 C23 121.2(13) . .
C25 C24 H24 119.4 . .
C23 C24 H24 119.4 . .
N4 C25 C24 119.8(12) . .
N4 C25 H25 120.1 . .
C24 C25 H25 120.1 . .
N4 C26 C27 119.8(15) . .
N4 C26 H26 120.1 . .
C27 C26 H26 120.1 . .
C26 C27 C23 123.1(15) . .
C26 C27 H27 118.5 . .
C23 C27 H27 118.5 . .
C33 C28 C29 121.1(14) . .
C33 C28 N4 119.0(13) . .
C29 C28 N4 119.9(13) . .
C30 C29 C28 117.9(14) . .
C30 C29 H29 121.0 . .
C28 C29 H29 121.0 . .
C29 C30 C31 121.9(15) . .
C29 C30 H30 119.0 . .
C31 C30 H30 119.0 . .
C32 C31 C30 118.3(16) . .
C32 C31 H31 120.9 . .
C30 C31 H31 120.9 . .
C31 C32 C33 121.3(15) . .
C31 C32 C34 120.4(15) . .
C33 C32 C34 118.2(13) . .
C28 C33 C32 119.2(13) . .
C28 C33 H33 120.4 . .
C32 C33 H33 120.4 . .
O4 C34 O3 126.1(15) . .
O4 C34 C32 118.2(16) . .
O3 C34 C32 115.6(14) . .
O6 C35 O5 124.2(12) . .
O6 C35 C36 118.5(13) . .
O5 C35 C36 117.3(11) . .
C37 C36 C41 120.7(12) . .
C37 C36 C35 117.8(12) . .
C41 C36 C35 121.5(12) . .
C36 C37 C38 119.0(13) . .
C36 C37 H37 120.5 . .
C38 C37 H37 120.5 . .
C39 C38 C37 121.6(14) . .
C39 C38 N5 122.7(13) . .
C37 C38 N5 115.7(12) . .
C38 C39 C40 119.7(14) . .
C38 C39 H39 120.1 . .
C40 C39 H39 120.1 . .
C39 C40 C41 120.7(14) . .
C39 C40 H40 119.7 . .
C41 C40 H40 119.7 . .
C36 C41 C40 118.2(13) . .
C36 C41 H41 120.9 . .
C40 C41 H41 120.9 . .
N5 C42 C43 121.7(14) . .
N5 C42 H42 119.1 . .
C43 C42 H42 119.1 . .
C42 C43 C44 121.2(14) . .
C42 C43 H43 119.4 . .
C44 C43 H43 119.4 . .
C43 C44 C45 116.9(13) . .
C43 C44 C47 121.4(13) . .
C45 C44 C47 121.7(12) . .
C46 C45 C44 120.4(14) . .
C46 C45 H45 119.8 . .
C44 C45 H45 119.8 . .
C45 C46 N5 121.4(14) . .
C45 C46 H46 119.3 . .
N5 C46 H46 119.3 . .
C51 C47 C48 115.2(13) . .
C51 C47 C44 127.2(13) . .
C48 C47 C44 117.6(12) . .
C49 C48 C47 117.3(13) . .
C49 C48 H48 121.4 . .
C47 C48 H48 121.4 . .
N6 C49 C48 126.4(15) . .
N6 C49 H49 116.8 . .
C48 C49 H49 116.8 . .
C51 C50 N6 121.8(15) . .
C51 C50 H50 119.1 . .
N6 C50 H50 119.1 . .
C47 C51 C50 124.4(16) . .
C47 C51 H51 117.8 . .
C50 C51 H51 117.8 . .
C53 C52 N7 121.6(13) . .
C53 C52 H52 119.2 . .
N7 C52 H52 119.2 . .
C54 C53 C52 120.7(14) . .
C54 C53 H53 119.7 . .
C52 C53 H53 119.7 . .
C55 C54 C53 118.2(15) . .
C55 C54 C57 122.4(13) . .
C53 C54 C57 119.4(14) . .
C54 C55 C56 121.3(15) . .
C54 C55 H55 119.4 . .
C56 C55 H55 119.4 . .
N7 C56 C55 121.1(16) . .
N7 C56 H56 119.4 . .
C55 C56 H56 119.4 . .
C58 C57 C61 116.0(16) . .
C58 C57 C54 126.3(14) . .
C61 C57 C54 117.7(14) . .
C57 C58 C59 122.7(16) . .
C57 C58 H58 118.6 . .
C59 C58 H58 118.6 . .
N8 C59 C58 118.9(17) . .
N8 C59 H59 120.6 . .
C58 C59 H59 120.6 . .
C61 C60 N8 119.1(16) . .
C61 C60 H60 120.4 . .
N8 C60 H60 120.4 . .
C60 C61 C57 121.2(16) . .
C60 C61 H61 119.4 . .
C57 C61 H61 119.4 . .
C67 C62 C63 122.4(15) . .
C67 C62 N8 116.6(15) . .
C63 C62 N8 120.9(14) . .
C64 C63 C62 117.9(15) . .
C64 C63 H63 121.0 . .
C62 C63 H63 121.0 . .
C63 C64 C65 119.3(16) . .
C63 C64 H64 120.4 . .
C65 C64 H64 120.4 . .
C64 C65 C66 120.7(16) . .
C64 C65 H65 119.6 . .
C66 C65 H65 119.6 . .
C67 C66 C65 121.2(15) . .
C67 C66 C68 116.9(15) . .
C65 C66 C68 121.9(14) . .
C66 C67 C62 118.4(16) . .
C66 C67 H67 120.8 . .
C62 C67 H67 120.8 . .
O8 C68 O7 129.2(17) . .
O8 C68 C66 114.2(15) . .
O7 C68 C66 116.6(16) . .

loop_
_geom_bond_atom_site_label_1
_geom_bond_atom_site_label_2
_geom_bond_distance
_geom_bond_site_symmetry_2
Cu1 O1 1.953(9) .
Cu1 O5 1.956(9) .
Cu1 N7 2.002(13) .
Cu1 N3 2.016(13) .
Cu1 O9 2.342(13) .
O1 C1 1.281(17) .
O2 C1 1.216(18) .
O3 C34 1.245(19) .
O3 Cu2 1.938(9) .
O4 C34 1.227(19) .
O5 C35 1.254(17) .
O6 C35 1.219(16) .
O7 C68 1.22(2) .
O8 C68 1.212(19) .
O8 Cu2 1.975(11) 1_566
O9 H1 0.8501 .
O9 H2 0.8498 .
O10 Cu2 2.326(12) .
O10 H3 0.8498 .
O10 H4 0.8500 .
O11 W1 1.885(11) .
O11 W4 1.890(11) 2_566
O12 W1 1.718(13) .
O13 W1 1.874(11) .
O13 W3 1.891(12) .
O14 W4 1.705(10) .
O15 W2 1.892(10) .
O15 W6 1.907(10) .
O16 W2 1.691(9) .
O17 W2 1.849(11) .
O17 W3 1.895(12) .
O18 P1 1.54(2) .
O18 O22 1.73(2) .
O18 O24 1.80(2) 2_566
O18 W4 2.430(18) .
O18 W3 2.44(2) .
O18 W6 2.445(19) 2_566
O19 W6 1.868(12) 2_566
O19 W3 1.896(13) .
O20 W3 1.726(12) .
O21 W4 1.886(15) .
O21 W3 1.890(15) .
O22 P1 1.491(16) .
O22 W5 2.442(16) .
O22 W4 2.488(16) .
O22 W1 2.512(16) 2_566
O23 P1 1.536(15) .
O23 O24 1.72(2) .
O23 W2 2.424(14) .
O23 W1 2.437(14) .
O23 W3 2.464(15) .
O24 P1 1.478(14) .
O24 O18 1.80(2) 2_566
O24 W5 2.428(14) .
O24 W2 2.506(15) .
O25 W5 1.880(10) .
O25 W2 1.920(11) .
O26 W5 1.869(11) .
O26 W1 1.925(12) 2_566
O27 W5 1.685(10) .
O28 W5 1.889(11) .
O28 W6 1.890(12) .
O29 W6 1.860(12) .
O29 W4 1.897(11) 2_566
O30 W6 1.675(10) .
O31 P2 1.575(14) .
O31 O35 1.78(2) .
O31 O45 1.80(2) .
O31 W12 2.389(14) .
O31 W8 2.420(14) .
O31 W7 2.464(15) .
O32 W7 1.856(13) .
O32 W12 1.865(11) .
O33 W7 1.752(11) .
O34 W7 1.853(13) .
O34 W8 1.901(11) .
O35 P2 1.423(16) .
O35 O45 1.50(2) 2_775
O35 O40 1.70(2) .
O35 W11 2.432(16) 2_775
O36 W8 1.877(13) .
O36 W12 1.887(13) .
O37 W8 1.689(10) .
O38 W8 1.872(11) .
O38 W11 1.908(10) 2_775
O39 W8 1.906(10) .
O39 W9 1.911(9) .
O40 P2 1.554(15) .
O40 O45 1.77(2) .
O40 W9 2.391(15) .
O40 W10 2.442(17) .
O40 W7 2.493(15) 2_775
O41 W9 1.872(10) .
O41 W11 1.909(9) 2_775
O42 W9 1.702(9) .
O43 W7 1.898(13) 2_775
O43 W9 1.899(11) .
O44 W9 1.877(12) .
O44 W10 1.912(12) .
O45 P2 1.473(14) .
O45 O35 1.50(2) 2_775
O45 W11 2.388(15) .
O45 W10 2.522(14) .
O46 W10 1.874(11) .
O46 W7 1.902(12) 2_775
O47 W10 1.690(9) .
O48 W11 1.890(10) .
O48 W10 1.898(11) .
O49 W11 1.708(12) .
O50 W11 1.871(11) .
O50 W12 1.901(12) .
O51 W12 1.894(10) .
O51 W10 1.899(10) .
O52 W12 1.651(9) .
O53 W5 1.901(10) .
O53 W4 1.903(11) .
O54 W1 1.890(12) .
O54 W2 1.905(12) .
O55 H7 0.8500 .
O55 H8 0.8501 .
O56 H9 0.8500 .
O57 H10 0.8499 .
O58 H11 0.8500 .
O58 H12 0.8501 .
N1 C8 1.314(18) .
N1 C12 1.343(18) .
N1 C4 1.440(16) .
C1 C2 1.489(19) .
W1 O26 1.925(12) 2_566
W1 O22 2.512(16) 2_566
P1 O24 1.478(14) 2_566
P1 O22 1.491(16) 2_566
P1 O23 1.536(15) 2_566
P1 O18 1.54(2) 2_566
Cu2 O8 1.975(11) 1_544
Cu2 N6 2.020(11) 1_545
Cu2 N2 2.030(12) 1_554
N2 C16 1.318(19) .
N2 C15 1.360(17) .
N2 Cu2 2.030(12) 1_556
C2 C7 1.370(19) .
C2 C3 1.426(18) .
P2 O35 1.423(16) 2_775
P2 O45 1.473(14) 2_775
P2 O40 1.554(15) 2_775
P2 O31 1.575(14) 2_775
N3 C18 1.29(2) .
N3 C22 1.331(19) .
C3 C4 1.385(17) .
C3 H3A 0.9300 .
N4 C26 1.334(19) .
N4 C25 1.338(16) .
N4 C28 1.440(18) .
C4 C5 1.358(18) .
W4 O11 1.890(11) 2_566
W4 O29 1.897(11) 2_566
N5 C42 1.341(18) .
N5 C46 1.372(18) .
N5 C38 1.456(17) .
C5 C6 1.39(2) .
C5 H5 0.9300 .
N6 C49 1.311(18) .
N6 C50 1.363(19) .
N6 Cu2 2.020(11) 1_565
C6 C7 1.39(2) .
C6 H6 0.9300 .
W6 O19 1.868(12) 2_566
W6 O18 2.445(19) 2_566
N7 C56 1.317(19) .
N7 C52 1.380(18) .
C7 H7A 0.9300 .
W7 O43 1.898(13) 2_775
W7 O46 1.902(12) 2_775
W7 O40 2.493(15) 2_775
N8 C59 1.32(2) .
N8 C60 1.36(2) .
N8 C62 1.441(19) .
C8 C9 1.410(19) .
C8 H8A 0.9300 .
C9 C10 1.335(18) .
C9 H9A 0.9300 .
C10 C11 1.391(18) .
C10 C13 1.481(19) .
C11 C12 1.34(2) .
C11 H11A 0.9300 .
W11 O38 1.908(10) 2_775
W11 O41 1.909(9) 2_775
W11 O35 2.432(16) 2_775
C12 H12A 0.9300 .
C13 C14 1.377(18) .
C13 C17 1.429(18) .
C14 C15 1.375(19) .
C14 H14 0.9300 .
C15 H15 0.9300 .
C16 C17 1.38(2) .
C16 H16 0.9300 .
C17 H17 0.9300 .
C18 C19 1.40(2) .
C18 H18 0.9300 .
C19 C20 1.34(2) .
C19 H19 0.9300 .
C20 C21 1.40(2) .
C20 C23 1.44(2) .
C21 C22 1.30(2) .
C21 H21 0.9300 .
C22 H22 0.9300 .
C23 C27 1.39(2) .
C23 C24 1.392(19) .
C24 C25 1.37(2) .
C24 H24 0.9300 .
C25 H25 0.9300 .
C26 C27 1.34(2) .
C26 H26 0.9300 .
C27 H27 0.9300 .
C28 C33 1.348(18) .
C28 C29 1.42(2) .
C29 C30 1.35(2) .
C29 H29 0.9300 .
C30 C31 1.39(2) .
C30 H30 0.9300 .
C31 C32 1.37(2) .
C31 H31 0.9300 .
C32 C33 1.39(2) .
C32 C34 1.52(2) .
C33 H33 0.9300 .
C35 C36 1.519(17) .
C36 C37 1.344(19) .
C36 C41 1.403(18) .
C37 C38 1.400(19) .
C37 H37 0.9300 .
C38 C39 1.35(2) .
C39 C40 1.35(2) .
C39 H39 0.9300 .
C40 C41 1.41(2) .
C40 H40 0.9300 .
C41 H41 0.9300 .
C42 C43 1.35(2) .
C42 H42 0.9300 .
C43 C44 1.37(2) .
C43 H43 0.9300 .
C44 C45 1.39(2) .
C44 C47 1.459(18) .
C45 C46 1.35(2) .
C45 H45 0.9300 .
C46 H46 0.9300 .
C47 C51 1.32(2) .
C47 C48 1.436(19) .
C48 C49 1.35(2) .
C48 H48 0.9300 .
C49 H49 0.9300 .
C50 C51 1.33(2) .
C50 H50 0.9300 .
C51 H51 0.9300 .
C52 C53 1.37(2) .
C52 H52 0.9300 .
C53 C54 1.35(2) .
C53 H53 0.9300 .
C54 C55 1.32(2) .
C54 C57 1.51(2) .
C55 C56 1.42(2) .
C55 H55 0.9300 .
C56 H56 0.9300 .
C57 C58 1.31(2) .
C57 C61 1.42(2) .
C58 C59 1.38(2) .
C58 H58 0.9300 .
C59 H59 0.9300 .
C60 C61 1.34(2) .
C60 H60 0.9300 .
C61 H61 0.9300 .
C62 C67 1.39(2) .
C62 C63 1.42(2) .
C63 C64 1.39(2) .
C63 H63 0.9300 .
C64 C65 1.39(2) .
C64 H64 0.9300 .
C65 C66 1.41(2) .
C65 H65 0.9300 .
C66 C67 1.35(2) .
C66 C68 1.58(2) .
C67 H67 0.9300 .

loop_
_geom_torsion_atom_site_label_1
_geom_torsion_atom_site_label_2
_geom_torsion_atom_site_label_3
_geom_torsion_atom_site_label_4
_geom_torsion
_geom_torsion_site_symmetry_1
_geom_torsion_site_symmetry_4
O24_b O18 O22_a P1 40.7(7) 2_566 .
W4 O18 O22 P1 178.4(9) . .
W3 O18 O22 P1 -104.2(13) . .
W6 O18 O22 P1 104.1(16) 2_566 .
P1 O18 O22 W5 110.9(13) . .
O24 O18 O22 W5 151.6(12) 2_566 .
W4 O18 O22 W5 -70.7(12) . .
W3 O18 O22 W5 7(2) . .
W6 O18 O22 W5 -145.1(11) 2_566 .
P1 O18 O22 W4 -178.4(9) . .
O24 O18 O22 W4 -137.8(9) 2_566 .
W3 O18 O22 W4 77.4(12) . .
W6 O18 O22 W4 -74.4(13) 2_566 .
P1 O18 O22 W1 -106.7(12) . 2_566
O24 O18 O22 W1 -66.0(13) 2_566 2_566
W4 O18 O22 W1 71.7(11) . 2_566
W3 O18 O22 W1 149.1(9) . 2_566
W6 O18 O22 W1 -3(2) 2_566 2_566
W2 O23 O24 P1 -178.3(7) . .
W1 O23 O24 P1 -103.8(13) . .
W3 O23 O24 P1 103.3(10) . .
P1 O23 O24 O18 47.4(7) . 2_566
W2 O23 O24 O18 -130.9(8) . 2_566
W1 O23 O24 O18 -56.5(14) . 2_566
W3 O23 O24 O18 150.7(10) . 2_566
P1 O23 O24 W5 -112.8(12) . .
W2 O23 O24 W5 68.9(11) . .
W1 O23 O24 W5 143.3(10) . .
W3 O23 O24 W5 -9.5(18) . .
P1 O23 O24 W2 178.3(7) . .
W1 O23 O24 W2 74.4(11) . .
W3 O23 O24 W2 -78.5(9) . .
O45 O31 O35 P2 -38.3(7) . .
W12 O31 O35 P2 -99.9(12) . .
W8 O31 O35 P2 180.0(8) . .
W7 O31 O35 P2 99.5(10) . .
P2 O31 O35 O45 -48.3(8) . 2_775
O45 O31 O35 O45 -86.5(10) . 2_775
W12 O31 O35 O45 -148.1(12) . 2_775
W8 O31 O35 O45 131.7(10) . 2_775
W7 O31 O35 O45 51.2(13) . 2_775
P2 O31 O35 O40 52.1(7) . .
O45 O31 O35 O40 13.9(10) . .
W12 O31 O35 O40 -47.8(15) . .
W8 O31 O35 O40 -127.9(9) . .
W7 O31 O35 O40 151.6(9) . .
P2 O31 O35 W11 -117.6(13) . 2_775
O45 O31 O35 W11 -155.9(11) . 2_775
W12 O31 O35 W11 142.5(10) . 2_775
W8 O31 O35 W11 62.4(11) . 2_775
W7 O31 O35 W11 -18.1(18) . 2_775
O45 O35 O40 P2 46.0(8) 2_775 .
O31 O35 O40 P2 -51.1(7) . .
W11 O35 O40 P2 118.1(14) 2_775 .
P2 O35 O40 O45 37.0(7) . .
O45 O35 O40 O45 83.0(11) 2_775 .
O31 O35 O40 O45 -14.1(10) . .
W11 O35 O40 O45 155.1(12) 2_775 .
P2 O35 O40 W9 178.7(8) . .
O45 O35 O40 W9 -135.3(10) 2_775 .
O31 O35 O40 W9 127.6(8) . .
W11 O35 O40 W9 -63.2(13) 2_775 .
P2 O35 O40 W10 99.3(14) . .
O45 O35 O40 W10 145.3(13) 2_775 .
O31 O35 O40 W10 48.2(16) . .
W11 O35 O40 W10 -142.6(11) 2_775 .
P2 O35 O40 W7 -99.7(11) . 2_775
O45 O35 O40 W7 -53.7(14) 2_775 2_775
O31 O35 O40 W7 -150.8(10) . 2_775
W11 O35 O40 W7 18(2) 2_775 2_775
O35 O40 O45 P2 -36.8(8) . .
W9 O40 O45 P2 -104.5(14) . .
W10 O40 O45 P2 -179.7(8) . .
W7 O40 O45 P2 102.0(10) 2_775 .
P2 O40 O45 O35 -42.8(8) . 2_775
O35 O40 O45 O35 -79.5(12) . 2_775
W9 O40 O45 O35 -147.3(14) . 2_775
W10 O40 O45 O35 137.6(10) . 2_775
W7 O40 O45 O35 59.2(13) 2_775 2_775
P2 O40 O45 O31 50.7(6) . .
O35 O40 O45 O31 13.9(10) . .
W9 O40 O45 O31 -53.9(15) . .
W10 O40 O45 O31 -129.0(7) . .
W7 O40 O45 O31 152.7(10) 2_775 .
P2 O40 O45 W11 -115.6(13) . .
O35 O40 O45 W11 -152.4(11) . .
W9 O40 O45 W11 139.9(11) . .
W10 O40 O45 W11 64.7(11) . .
W7 O40 O45 W11 -13.6(19) 2_775 .
P2 O40 O45 W10 179.7(8) . .
O35 O40 O45 W10 142.9(9) . .
W9 O40 O45 W10 75.1(13) . .
W7 O40 O45 W10 -78.4(9) 2_775 .
O35 O31 O45 P2 37.4(7) . .
W12 O31 O45 P2 179.7(7) . .
W8 O31 O45 P2 100.8(13) . .
W7 O31 O45 P2 -100.1(9) . .
P2 O31 O45 O35 45.9(8) . 2_775
O35 O31 O45 O35 83.3(11) . 2_775
W12 O31 O45 O35 -134.4(9) . 2_775
W8 O31 O45 O35 146.7(12) . 2_775
W7 O31 O45 O35 -54.2(12) . 2_775
P2 O31 O45 O40 -50.6(7) . .
O35 O31 O45 O40 -13.3(9) . .
W12 O31 O45 O40 129.1(8) . .
W8 O31 O45 O40 50.2(14) . .
W7 O31 O45 O40 -150.7(10) . .
P2 O31 O45 W11 116.4(12) . .
O35 O31 O45 W11 153.8(11) . .
W12 O31 O45 W11 -63.8(10) . .
W8 O31 O45 W11 -142.8(10) . .
W7 O31 O45 W11 16.4(17) . .
P2 O31 O45 W10 -110.1(9) . .
O35 O31 O45 W10 -72.8(10) . .
W12 O31 O45 W10 69.6(8) . .
W8 O31 O45 W10 -9.3(17) . .
W7 O31 O45 W10 149.8(7) . .
Cu1 O1 C1 O2 -13(2) . .
Cu1 O1 C1 C2 171.5(9) . .
W3 O13 W1 O12 -154.9(12) . .
W3 O13 W1 O11 25(2) . .
W3 O13 W1 O54 -54.7(12) . .
W3 O13 W1 O26 104.0(12) . 2_566
W3 O13 W1 O23 7.7(10) . .
W3 O13 W1 O22 40.0(12) . 2_566
W4 O11 W1 O12 -153.0(12) 2_566 .
W4 O11 W1 O13 27(2) 2_566 .
W4 O11 W1 O54 107.7(12) 2_566 .
W4 O11 W1 O26 -51.7(12) 2_566 2_566
W4 O11 W1 O23 42.8(12) 2_566 .
W4 O11 W1 O22 10.2(10) 2_566 2_566
W2 O54 W1 O12 155.2(11) . .
W2 O54 W1 O13 53.1(11) . .
W2 O54 W1 O11 -103.4(11) . .
W2 O54 W1 O26 -29(2) . 2_566
W2 O54 W1 O23 -10.3(9) . .
W2 O54 W1 O22 -40.5(11) . 2_566
O23 O24 P1 O22 57.8(10) . 2_566
O18 O24 P1 O22 -58.1(10) 2_566 2_566
W5 O24 P1 O22 -177.7(10) . 2_566
W2 O24 P1 O22 55.8(12) . 2_566
O23 O24 P1 O22 -122.2(10) . .
O18 O24 P1 O22 121.9(10) 2_566 .
W5 O24 P1 O22 2.3(10) . .
W2 O24 P1 O22 -124.1(12) . .
O23 O24 P1 O23 179.998(2) . 2_566
O18 O24 P1 O23 64.1(10) 2_566 2_566
W5 O24 P1 O23 -55.4(12) . 2_566
W2 O24 P1 O23 178.1(8) . 2_566
O18 O24 P1 O23 -115.9(10) 2_566 .
W5 O24 P1 O23 124.6(12) . .
W2 O24 P1 O23 -1.9(8) . .
O23 O24 P1 O18 -64.1(10) . .
O18 O24 P1 O18 180.000(5) 2_566 .
W5 O24 P1 O18 60.5(12) . .
W2 O24 P1 O18 -66.0(11) . .
O23 O24 P1 O18 115.9(10) . 2_566
W5 O24 P1 O18 -119.5(12) . 2_566
W2 O24 P1 O18 114.0(11) . 2_566
O18 O22 P1 O24 119.8(11) . .
W5 O22 P1 O24 -2.3(9) . .
W4 O22 P1 O24 121.5(12) . .
W1 O22 P1 O24 -122.0(12) 2_566 .
O18 O22 P1 O24 -60.2(11) . 2_566
W5 O22 P1 O24 177.7(9) . 2_566
W4 O22 P1 O24 -58.5(12) . 2_566
W1 O22 P1 O24 58.0(12) 2_566 2_566
O18 O22 P1 O23 -117.0(10) . 2_566
W5 O22 P1 O23 120.9(12) . 2_566
W4 O22 P1 O23 -115.3(11) . 2_566
W1 O22 P1 O23 1.3(8) 2_566 2_566
O18 O22 P1 O23 63.0(10) . .
W5 O22 P1 O23 -59.1(12) . .
W4 O22 P1 O23 64.7(11) . .
W1 O22 P1 O23 -178.7(8) 2_566 .
W5 O22 P1 O18 -122.1(14) . .
W4 O22 P1 O18 1.7(10) . .
W1 O22 P1 O18 118.3(12) 2_566 .
O18 O22 P1 O18 180.001(2) . 2_566
W5 O22 P1 O18 57.9(14) . 2_566
W4 O22 P1 O18 -178.3(10) . 2_566
W1 O22 P1 O18 -61.7(12) 2_566 2_566
W2 O23 P1 O24 2.0(9) . .
W1 O23 P1 O24 126.5(11) . .
W3 O23 P1 O24 -117.3(10) . .
O24 O23 P1 O24 180.001(2) . 2_566
W2 O23 P1 O24 -177.9(9) . 2_566
W1 O23 P1 O24 -53.5(11) . 2_566
W3 O23 P1 O24 62.7(10) . 2_566
O24 O23 P1 O22 -125.2(9) . 2_566
W2 O23 P1 O22 -123.1(11) . 2_566
W1 O23 P1 O22 1.3(9) . 2_566
W3 O23 P1 O22 117.5(10) . 2_566
O24 O23 P1 O22 54.8(9) . .
W2 O23 P1 O22 56.9(11) . .
W1 O23 P1 O22 -178.7(9) . .
W3 O23 P1 O22 -62.5(10) . .
O24 O23 P1 O18 115.7(10) . .
W2 O23 P1 O18 117.7(12) . .
W1 O23 P1 O18 -117.8(11) . .
W3 O23 P1 O18 -1.6(9) . .
O24 O23 P1 O18 -64.3(10) . 2_566
W2 O23 P1 O18 -62.3(12) . 2_566
W1 O23 P1 O18 62.2(11) . 2_566
W3 O23 P1 O18 178.4(9) . 2_566
O22 O18 P1 O24 -56.1(10) . .
O24 O18 P1 O24 180.001(5) 2_566 .
W4 O18 P1 O24 -57.9(14) . .
W3 O18 P1 O24 63.5(12) . .
W6 O18 P1 O24 -179.6(9) 2_566 .
O22 O18 P1 O24 123.9(10) . 2_566
W4 O18 P1 O24 122.1(14) . 2_566
W3 O18 P1 O24 -116.5(12) . 2_566
W6 O18 P1 O24 0.4(9) 2_566 2_566
O22 O18 P1 O22 180.001(2) . 2_566
O24 O18 P1 O22 56.1(10) 2_566 2_566
W4 O18 P1 O22 178.2(11) . 2_566
W3 O18 P1 O22 -60.4(13) . 2_566
W6 O18 P1 O22 56.4(13) 2_566 2_566
O24 O18 P1 O22 -123.9(10) 2_566 .
W4 O18 P1 O22 -1.8(11) . .
W3 O18 P1 O22 119.6(13) . .
W6 O18 P1 O22 -123.6(13) 2_566 .
O22 O18 P1 O23 62.1(10) . 2_566
O24 O18 P1 O23 -61.9(9) 2_566 2_566
W4 O18 P1 O23 60.3(14) . 2_566
W3 O18 P1 O23 -178.4(9) . 2_566
W6 O18 P1 O23 -61.5(12) 2_566 2_566
O22 O18 P1 O23 -117.9(10) . .
O24 O18 P1 O23 118.1(9) 2_566 .
W4 O18 P1 O23 -119.7(14) . .
W3 O18 P1 O23 1.6(9) . .
W6 O18 P1 O23 118.5(12) 2_566 .
O2 C1 C2 C7 -12(2) . .
O1 C1 C2 C7 163.4(15) . .
O2 C1 C2 C3 172.3(15) . .
O1 C1 C2 C3 -12(2) . .
O40 O35 P2 O45 125.5(10) . 2_775
O31 O35 P2 O45 -121.5(9) . 2_775
W11 O35 P2 O45 -0.3(9) 2_775 2_775
O45 O35 P2 O45 180.000(4) 2_775 .
O40 O35 P2 O45 -54.5(10) . .
O31 O35 P2 O45 58.5(9) . .
W11 O35 P2 O45 179.7(9) 2_775 .
O45 O35 P2 O40 -125.5(10) 2_775 .
O31 O35 P2 O40 113.0(9) . .
W11 O35 P2 O40 -125.8(12) 2_775 .
O45 O35 P2 O40 54.5(10) 2_775 2_775
O40 O35 P2 O40 180.003(2) . 2_775
O31 O35 P2 O40 -67.0(9) . 2_775
W11 O35 P2 O40 54.2(12) 2_775 2_775
O45 O35 P2 O31 121.5(9) 2_775 .
O40 O35 P2 O31 -113.0(9) . .
W11 O35 P2 O31 121.2(11) 2_775 .
O45 O35 P2 O31 -58.5(9) 2_775 2_775
O40 O35 P2 O31 67.0(9) . 2_775
O31 O35 P2 O31 179.998(3) . 2_775
W11 O35 P2 O31 -58.8(11) 2_775 2_775
O40 O45 P2 O35 -126.5(10) . 2_775
O31 O45 P2 O35 121.4(9) . 2_775
W11 O45 P2 O35 -0.3(9) . 2_775
W10 O45 P2 O35 -126.9(12) . 2_775
O35 O45 P2 O35 180.000(5) 2_775 .
O40 O45 P2 O35 53.5(10) . .
O31 O45 P2 O35 -58.6(9) . .
W11 O45 P2 O35 179.7(9) . .
W10 O45 P2 O35 53.1(12) . .
O35 O45 P2 O40 126.5(10) 2_775 .
O31 O45 P2 O40 -112.0(9) . .
W11 O45 P2 O40 126.2(12) . .
W10 O45 P2 O40 -0.4(8) . .
O35 O45 P2 O40 -53.5(10) 2_775 2_775
O40 O45 P2 O40 179.998(1) . 2_775
O31 O45 P2 O40 68.0(9) . 2_775
W11 O45 P2 O40 -53.8(12) . 2_775
W10 O45 P2 O40 179.6(8) . 2_775
O35 O45 P2 O31 -121.4(9) 2_775 .
O40 O45 P2 O31 112.0(9) . .
W11 O45 P2 O31 -121.8(11) . .
W10 O45 P2 O31 111.6(11) . .
O35 O45 P2 O31 58.6(9) 2_775 2_775
O40 O45 P2 O31 -68.0(9) . 2_775
O31 O45 P2 O31 180.001(5) . 2_775
W11 O45 P2 O31 58.2(11) . 2_775
W10 O45 P2 O31 -68.4(11) . 2_775
O35 O40 P2 O35 179.998(2) . 2_775
O45 O40 P2 O35 49.6(10) . 2_775
W9 O40 P2 O35 178.4(10) . 2_775
W10 O40 P2 O35 50.0(12) . 2_775
W7 O40 P2 O35 -63.2(11) 2_775 2_775
O45 O40 P2 O35 -130.4(10) . .
W9 O40 P2 O35 -1.6(10) . .
W10 O40 P2 O35 -130.0(12) . .
W7 O40 P2 O35 116.8(11) 2_775 .
O35 O40 P2 O45 -49.6(10) . 2_775
O45 O40 P2 O45 180.001(1) . 2_775
W9 O40 P2 O45 -51.2(12) . 2_775
W10 O40 P2 O45 -179.6(9) . 2_775
W7 O40 P2 O45 67.2(10) 2_775 2_775
O35 O40 P2 O45 130.4(10) . .
W9 O40 P2 O45 128.8(12) . .
W10 O40 P2 O45 0.4(9) . .
W7 O40 P2 O45 -112.8(10) 2_775 .
O35 O40 P2 O31 64.8(9) . .
O45 O40 P2 O31 -65.6(9) . .
W9 O40 P2 O31 63.2(11) . .
W10 O40 P2 O31 -65.2(10) . .
W7 O40 P2 O31 -178.4(8) 2_775 .
O35 O40 P2 O31 -115.2(9) . 2_775
O45 O40 P2 O31 114.4(9) . 2_775
W9 O40 P2 O31 -116.8(11) . 2_775
W10 O40 P2 O31 114.8(10) . 2_775
W7 O40 P2 O31 1.6(8) 2_775 2_775
O35 O31 P2 O35 180.002(3) . 2_775
O45 O31 P2 O35 -52.5(9) . 2_775
W12 O31 P2 O35 -52.8(11) . 2_775
W8 O31 P2 O35 180.0(9) . 2_775
W7 O31 P2 O35 64.2(10) . 2_775
O45 O31 P2 O35 127.5(9) . .
W12 O31 P2 O35 127.1(11) . .
W8 O31 P2 O35 0.0(9) . .
W7 O31 P2 O35 -115.8(10) . .
O35 O31 P2 O45 52.5(9) . 2_775
O45 O31 P2 O45 179.998(5) . 2_775
W12 O31 P2 O45 179.7(9) . 2_775
W8 O31 P2 O45 52.5(11) . 2_775
W7 O31 P2 O45 -63.3(10) . 2_775
O35 O31 P2 O45 -127.5(9) . .
W12 O31 P2 O45 -0.3(9) . .
W8 O31 P2 O45 -127.5(11) . .
W7 O31 P2 O45 116.7(10) . .
O35 O31 P2 O40 -62.5(9) . .
O45 O31 P2 O40 65.0(9) . .
W12 O31 P2 O40 64.6(11) . .
W8 O31 P2 O40 -62.5(10) . .
W7 O31 P2 O40 -178.4(8) . .
O35 O31 P2 O40 117.5(9) . 2_775
O45 O31 P2 O40 -115.0(9) . 2_775
W12 O31 P2 O40 -115.4(11) . 2_775
W8 O31 P2 O40 117.5(10) . 2_775
W7 O31 P2 O40 1.6(8) . 2_775
W3 O17 W2 O16 152.0(14) . .
W3 O17 W2 O15 -36(2) . .
W3 O17 W2 O54 49.2(15) . .
W3 O17 W2 O25 -108.1(15) . .
W3 O17 W2 O23 -12.8(13) . .
W3 O17 W2 O24 -45.9(15) . .
W6 O15 W2 O16 155.9(11) . .
W6 O15 W2 O17 -16(2) . .
W6 O15 W2 O54 -101.8(12) . .
W6 O15 W2 O25 55.7(11) . .
W6 O15 W2 O23 -36.8(11) . .
W6 O15 W2 O24 -5.4(10) . .
C7 C2 C3 C4 -1(2) . .
C1 C2 C3 C4 174.3(13) . .
W4 O21 W3 O20 157.7(12) . .
W4 O21 W3 O13 -21(3) . .
W4 O21 W3 O17 -100.9(13) . .
W4 O21 W3 O19 57.5(13) . .
W4 O21 W3 O18 -7.4(11) . .
W4 O21 W3 O23 -39.3(13) . .
W1 O13 W3 O20 153.6(11) . .
W1 O13 W3 O21 -28(2) . .
W1 O13 W3 O17 51.8(12) . .
W1 O13 W3 O19 -105.7(12) . .
W1 O13 W3 O18 -40.0(12) . .
W1 O13 W3 O23 -7.6(10) . .
W2 O17 W3 O20 -152.2(14) . .
W2 O17 W3 O21 109.9(15) . .
W2 O17 W3 O13 -49.4(15) . .
W2 O17 W3 O19 36(2) . .
W2 O17 W3 O18 46.2(15) . .
W2 O17 W3 O23 12.8(13) . .
W6 O19 W3 O20 -156.5(12) 2_566 .
W6 O19 W3 O21 -58.6(12) 2_566 .
W6 O19 W3 O13 100.8(12) 2_566 .
W6 O19 W3 O17 15(2) 2_566 .
W6 O19 W3 O18 4.2(11) 2_566 .
W6 O19 W3 O23 35.8(12) 2_566 .
C2 C3 C4 C5 -1(2) . .
C2 C3 C4 N1 180.0(12) . .
C8 N1 C4 C5 125.6(16) . .
C12 N1 C4 C5 -54(2) . .
C8 N1 C4 C3 -55.5(19) . .
C12 N1 C4 C3 124.9(14) . .
W3 O21 W4 O14 -157.5(12) . .
W3 O21 W4 O11 22(2) . 2_566
W3 O21 W4 O29 -54.9(13) . 2_566
W3 O21 W4 O53 102.2(13) . .
W3 O21 W4 O18 7.4(11) . .
W3 O21 W4 O22 38.4(13) . .
C3 C4 C5 C6 3(2) . .
N1 C4 C5 C6 -177.8(14) . .
W1 O26 W5 O27 154.3(10) 2_566 .
W1 O26 W5 O25 -26(2) 2_566 .
W1 O26 W5 O28 -103.2(11) 2_566 .
W1 O26 W5 O53 53.9(11) 2_566 .
W1 O26 W5 O24 -37.9(11) 2_566 .
W1 O26 W5 O22 -9.0(9) 2_566 .
W2 O25 W5 O27 155.3(10) . .
W2 O25 W5 O26 -24.3(19) . .
W2 O25 W5 O28 53.0(10) . .
W2 O25 W5 O53 -104.7(10) . .
W2 O25 W5 O24 -11.2(9) . .
W2 O25 W5 O22 -39.9(10) . .
W6 O28 W5 O27 -157.5(11) . .
W6 O28 W5 O26 101.5(11) . .
W6 O28 W5 O25 -56.5(11) . .
W6 O28 W5 O53 18(2) . .
W6 O28 W5 O24 6.7(9) . .
W6 O28 W5 O22 35.2(11) . .
C4 C5 C6 C7 -3(2) . .
W4 O29 W6 O30 155.3(12) 2_566 .
W4 O29 W6 O19 54.2(12) 2_566 2_566
W4 O29 W6 O28 -32(2) 2_566 .
W4 O29 W6 O15 -104.6(12) 2_566 .
W4 O29 W6 O18 -9.9(11) 2_566 2_566
W5 O28 W6 O30 156.7(11) . .
W5 O28 W6 O29 -16(2) . .
W5 O28 W6 O19 -102.0(11) . 2_566
W5 O28 W6 O15 56.8(11) . .
W5 O28 W6 O18 -36.0(11) . 2_566
C3 C2 C7 C6 1(3) . .
C1 C2 C7 C6 -174.2(16) . .
C5 C6 C7 C2 1(3) . .
W8 O34 W7 O33 -156.5(13) . .
W8 O34 W7 O32 -53.3(14) . .
W8 O34 W7 O43 25(3) . 2_775
W8 O34 W7 O46 104.5(13) . 2_775
W8 O34 W7 O31 6.6(11) . .
W8 O34 W7 O40 40.1(14) . 2_775
W12 O32 W7 O33 154.4(13) . .
W12 O32 W7 O34 54.4(14) . .
W12 O32 W7 O43 -105.2(14) . 2_775
W12 O32 W7 O46 -29(2) . 2_775
W12 O32 W7 O31 -7.2(12) . .
W12 O32 W7 O40 -41.7(14) . 2_775
C12 N1 C8 C9 -2(2) . .
C4 N1 C8 C9 178.6(14) . .
W11 O38 W8 O37 -158.9(9) 2_775 .
W11 O38 W8 O36 17.9(18) 2_775 .
W11 O38 W8 O34 98.5(10) 2_775 .
W11 O38 W8 O39 -58.1(9) 2_775 .
W11 O38 W8 O31 34.2(10) 2_775 .
W12 O36 W8 O37 -154.1(13) . .
W12 O36 W8 O38 29(2) . .
W12 O36 W8 O34 -51.9(13) . .
W12 O36 W8 O39 105.1(13) . .
W12 O36 W8 O31 10.5(11) . .
N1 C8 C9 C10 2(3) . .
W11 O41 W9 O42 154.6(9) 2_775 .
W11 O41 W9 O44 -25.1(17) 2_775 .
W11 O41 W9 O43 -103.8(10) 2_775 .
W11 O41 W9 O39 54.2(9) 2_775 .
W11 O41 W9 O40 -38.0(9) 2_775 .
W10 O44 W9 O42 156.4(11) . .
W10 O44 W9 O41 -23.9(19) . .
W10 O44 W9 O43 54.8(12) . .
W10 O44 W9 O39 -103.3(11) . .
W10 O44 W9 O40 -9.5(10) . .
W7 O43 W9 O42 -155.2(11) 2_775 .
W7 O43 W9 O41 102.0(12) 2_775 .
W7 O43 W9 O44 -54.7(13) 2_775 .
W7 O43 W9 O39 23(2) 2_775 .
W7 O43 W9 O40 7.0(10) 2_775 .
C8 C9 C10 C11 -1(2) . .
C8 C9 C10 C13 -175.3(15) . .
W7 O46 W10 O47 159.2(12) 2_775 .
W7 O46 W10 O48 -99.9(13) 2_775 .
W7 O46 W10 O51 -15(2) 2_775 .
W7 O46 W10 O44 58.0(13) 2_775 .
W7 O46 W10 O40 -2.6(11) 2_775 .
W7 O46 W10 O45 -35.8(13) 2_775 .
W11 O48 W10 O47 -153.6(9) . .
W11 O48 W10 O46 103.9(10) . .
W11 O48 W10 O51 -52.5(10) . .
W11 O48 W10 O44 26.8(18) . .
W11 O48 W10 O40 38.1(10) . .
W11 O48 W10 O45 10.5(8) . .
W12 O51 W10 O47 152.7(12) . .
W12 O51 W10 O46 -33(2) . .
W12 O51 W10 O48 51.9(12) . .
W12 O51 W10 O44 -105.9(13) . .
W12 O51 W10 O40 -44.3(12) . .
W12 O51 W10 O45 -10.0(11) . .
C9 C10 C11 C12 -1(2) . .
C13 C10 C11 C12 173.3(15) . .
W12 O50 W11 O49 -159.7(10) . .
W12 O50 W11 O48 -58.1(10) . .
W12 O50 W11 O38 25.4(18) . 2_775
W12 O50 W11 O41 100.4(10) . 2_775
W12 O50 W11 O45 7.7(9) . .
W12 O50 W11 O35 35.2(10) . 2_775
W10 O48 W11 O49 156.0(10) . .
W10 O48 W11 O50 54.8(10) . .
W10 O48 W11 O38 -104.0(9) . 2_775
W10 O48 W11 O41 -27.0(17) . 2_775
W10 O48 W11 O45 -10.8(8) . .
W10 O48 W11 O35 -36.8(9) . 2_775
C8 N1 C12 C11 0(2) . .
C4 N1 C12 C11 179.5(14) . .
C10 C11 C12 N1 2(2) . .
W7 O32 W12 O52 -153.2(14) . .
W7 O32 W12 O36 -52.7(15) . .
W7 O32 W12 O51 22(2) . .
W7 O32 W12 O50 103.9(14) . .
W7 O32 W12 O31 7.3(12) . .
W8 O36 W12 O52 154.2(13) . .
W8 O36 W12 O32 51.2(14) . .
W8 O36 W12 O51 -104.5(13) . .
W8 O36 W12 O50 -30(2) . .
W8 O36 W12 O31 -10.6(11) . .
W10 O51 W12 O52 -153.9(12) . .
W10 O51 W12 O32 31(2) . .
W10 O51 W12 O36 105.6(13) . .
W10 O51 W12 O50 -51.6(12) . .
W10 O51 W12 O31 44.0(12) . .
C9 C10 C13 C14 23(2) . .
C11 C10 C13 C14 -151.9(15) . .
C9 C10 C13 C17 -155.2(17) . .
C11 C10 C13 C17 30(2) . .
C17 C13 C14 C15 -3(2) . .
C10 C13 C14 C15 179.0(15) . .
C16 N2 C15 C14 2(2) . .
Cu2 N2 C15 C14 -172.1(12) 1_556 .
C13 C14 C15 N2 0(2) . .
C15 N2 C16 C17 -3(3) . .
Cu2 N2 C16 C17 171.6(16) 1_556 .
N2 C16 C17 C13 0(3) . .
C14 C13 C17 C16 3(3) . .
C10 C13 C17 C16 -179.2(17) . .
C22 N3 C18 C19 2(3) . .
Cu1 N3 C18 C19 -175.5(15) . .
N3 C18 C19 C20 -3(3) . .
C18 C19 C20 C21 2(3) . .
C18 C19 C20 C23 176.5(17) . .
C19 C20 C21 C22 -1(3) . .
C23 C20 C21 C22 -175.6(19) . .
C20 C21 C22 N3 1(3) . .
C18 N3 C22 C21 -1(3) . .
Cu1 N3 C22 C21 176.6(17) . .
C19 C20 C23 C27 -170.2(18) . .
C21 C20 C23 C27 3(3) . .
C19 C20 C23 C24 4(2) . .
C21 C20 C23 C24 178.0(16) . .
C27 C23 C24 C25 2(2) . .
C20 C23 C24 C25 -172.7(14) . .
C26 N4 C25 C24 -4(2) . .
C28 N4 C25 C24 177.3(13) . .
C23 C24 C25 N4 0(2) . .
C25 N4 C26 C27 5(3) . .
C28 N4 C26 C27 -175.8(18) . .
N4 C26 C27 C23 -3(3) . .
C24 C23 C27 C26 -1(3) . .
C20 C23 C27 C26 174.0(19) . .
C26 N4 C28 C33 48(2) . .
C25 N4 C28 C33 -132.5(14) . .
C26 N4 C28 C29 -132.3(16) . .
C25 N4 C28 C29 46.9(19) . .
C33 C28 C29 C30 -1(2) . .
N4 C28 C29 C30 179.8(14) . .
C28 C29 C30 C31 -3(3) . .
C29 C30 C31 C32 5(3) . .
C30 C31 C32 C33 -4(2) . .
C30 C31 C32 C34 179.9(15) . .
C29 C28 C33 C32 2(2) . .
N4 C28 C33 C32 -178.2(12) . .
C31 C32 C33 C28 0(2) . .
C34 C32 C33 C28 176.4(13) . .
Cu2 O3 C34 O4 13(2) . .
Cu2 O3 C34 C32 -170.4(9) . .
C31 C32 C34 O4 -1(2) . .
C33 C32 C34 O4 -177.8(15) . .
C31 C32 C34 O3 -178.2(15) . .
C33 C32 C34 O3 5(2) . .
Cu1 O5 C35 O6 -11.3(19) . .
Cu1 O5 C35 C36 169.5(10) . .
O6 C35 C36 C37 -17(2) . .
O5 C35 C36 C37 161.8(14) . .
O6 C35 C36 C41 160.5(15) . .
O5 C35 C36 C41 -20(2) . .
C41 C36 C37 C38 -2(2) . .
C35 C36 C37 C38 176.3(13) . .
C36 C37 C38 C39 -1(2) . .
C36 C37 C38 N5 178.9(13) . .
C42 N5 C38 C39 129.7(16) . .
C46 N5 C38 C39 -53(2) . .
C42 N5 C38 C37 -50.6(19) . .
C46 N5 C38 C37 126.6(16) . .
C37 C38 C39 C40 3(2) . .
N5 C38 C39 C40 -177.5(15) . .
C38 C39 C40 C41 -1(3) . .
C37 C36 C41 C40 3(2) . .
C35 C36 C41 C40 -174.7(15) . .
C39 C40 C41 C36 -2(3) . .
C46 N5 C42 C43 -6(2) . .
C38 N5 C42 C43 171.3(15) . .
N5 C42 C43 C44 1(3) . .
C42 C43 C44 C45 5(3) . .
C42 C43 C44 C47 -175.6(15) . .
C43 C44 C45 C46 -6(3) . .
C47 C44 C45 C46 174.3(16) . .
C44 C45 C46 N5 1(3) . .
C42 N5 C46 C45 5(3) . .
C38 N5 C46 C45 -172.7(16) . .
C43 C44 C47 C51 -157.6(18) . .
C45 C44 C47 C51 22(3) . .
C43 C44 C47 C48 27(2) . .
C45 C44 C47 C48 -153.7(16) . .
C51 C47 C48 C49 2(2) . .
C44 C47 C48 C49 178.3(16) . .
C50 N6 C49 C48 1(3) . .
Cu2 N6 C49 C48 178.7(15) 1_565 .
C47 C48 C49 N6 -2(3) . .
C49 N6 C50 C51 0(2) . .
Cu2 N6 C50 C51 -177.4(14) 1_565 .
C48 C47 C51 C50 -1(3) . .
C44 C47 C51 C50 -177.0(17) . .
N6 C50 C51 C47 0(3) . .
C56 N7 C52 C53 1(2) . .
Cu1 N7 C52 C53 -178.1(12) . .
N7 C52 C53 C54 -1(2) . .
C52 C53 C54 C55 1(2) . .
C52 C53 C54 C57 178.2(14) . .
C53 C54 C55 C56 0(2) . .
C57 C54 C55 C56 -177.0(15) . .
C52 N7 C56 C55 0(2) . .
Cu1 N7 C56 C55 179.3(13) . .
C54 C55 C56 N7 -1(3) . .
C55 C54 C57 C58 160.2(19) . .
C53 C54 C57 C58 -17(2) . .
C55 C54 C57 C61 -22(2) . .
C53 C54 C57 C61 161.0(16) . .
C61 C57 C58 C59 12(3) . .
C54 C57 C58 C59 -170.3(18) . .
C60 N8 C59 C58 1(3) . .
C62 N8 C59 C58 174.8(17) . .
C57 C58 C59 N8 -8(3) . .
C59 N8 C60 C61 1(3) . .
C62 N8 C60 C61 -173.0(18) . .
N8 C60 C61 C57 3(3) . .
C58 C57 C61 C60 -9(3) . .
C54 C57 C61 C60 172.7(18) . .
C59 N8 C62 C67 -123.3(18) . .
C60 N8 C62 C67 51(2) . .
C59 N8 C62 C63 55(2) . .
C60 N8 C62 C63 -131.3(18) . .
C67 C62 C63 C64 -4(3) . .
N8 C62 C63 C64 178.6(17) . .
C62 C63 C64 C65 2(3) . .
C63 C64 C65 C66 0(3) . .
C64 C65 C66 C67 1(3) . .
C64 C65 C66 C68 176.8(17) . .
C65 C66 C67 C62 -2(2) . .
C68 C66 C67 C62 -178.7(14) . .
C63 C62 C67 C66 4(3) . .
N8 C62 C67 C66 -178.2(14) . .
Cu2 O8 C68 O7 8(2) 1_566 .
Cu2 O8 C68 C66 -169.8(10) 1_566 .
C67 C66 C68 O8 -162.2(15) . .
C65 C66 C68 O8 21(2) . .
C67 C66 C68 O7 20(2) . .
C65 C66 C68 O7 -156.3(17) . .
